data_1556052
loop_
_publ_author_name
'Cholewiak, Agnieszka'
'Tycz, Agnieszka'
'Jurczak, Janusz'

_publ_section_title
;
 8-Propyldithieno[3,2-b:2',3'-e]pyridine-3,5-diamine (DITIPIRAM)
 Derivatives as Neutral Receptors Tailored for Binding of Carboxylates.
;
_journal_issue 11
_journal_name_full 'Organic letters'
_journal_page_first 3001
_journal_page_last 3004
_journal_paper_doi 10.1021/acs.orglett.7b01235
_journal_volume 19
_journal_year 2017
_chemical_formula_sum 'C204 H280 N24 O20 S12'
_chemical_formula_weight 3773.22
_space_group_crystal_system monoclinic
_space_group_IT_number 14
_space_group_name_Hall '-P 2yn'
_space_group_name_H-M_alt 'P 1 21/n 1'
_atom_sites_solution_hydrogens mixed
_audit_update_record
;
2017-04-21 deposited with the CCDC.
2017-04-25 downloaded from the CCDC.
;
_cell_angle_alpha 90
_cell_angle_beta 93.8825(19)
_cell_angle_gamma 90
_cell_formula_units_Z 4
_cell_length_a 22.6919(17)
_cell_length_b 27.504(2)
_cell_length_c 32.801(2)
_cell_measurement_reflns_used 9934
_cell_measurement_temperature 100.(2)
_cell_measurement_theta_max 25.4482
_cell_measurement_theta_min 2.1687
_cell_volume 20425(2)
_computing_cell_refinement 'SAINT V8.34A (Bruker AXS Inc., 2013)'
_computing_data_collection 'APEX2 V2014 (Bruker AXS Inc., 2014)'
_computing_data_reduction 'SAINT V8.34A (Bruker AXS Inc., 2013)'
_computing_publication_material 'APEX2 V2014 (Bruker AXS Inc., 2014)'
_computing_structure_refinement 'SHELXL-2014/7 (Sheldrick, 2014)'
_computing_structure_solution 'SHELXS-2014 (Sheldrick, 2014)'
_diffrn_ambient_temperature 100.(2)
_diffrn_detector_area_resol_mean 10.4167
_diffrn_measured_fraction_theta_full 0.999
_diffrn_measured_fraction_theta_max 0.999
_diffrn_measurement_device_type 'Bruker D8 VENTURE'
_diffrn_measurement_method 'omega scans'
_diffrn_radiation_monochromator TRIUMPH
_diffrn_radiation_type MoK\a
_diffrn_radiation_wavelength 0.71073
_diffrn_reflns_av_R_equivalents 0.0458
_diffrn_reflns_av_unetI/netI 0.0285
_diffrn_reflns_limit_h_max 27
_diffrn_reflns_limit_h_min -27
_diffrn_reflns_limit_k_max 32
_diffrn_reflns_limit_k_min -32
_diffrn_reflns_limit_l_max 39
_diffrn_reflns_limit_l_min -39
_diffrn_reflns_number 350493
_diffrn_reflns_theta_full 25.05
_diffrn_reflns_theta_max 25.05
_diffrn_reflns_theta_min 2.10
_diffrn_source 'fine focus sealed tube'
_exptl_absorpt_coefficient_mu 0.196
_exptl_absorpt_correction_T_max 0.97
_exptl_absorpt_correction_T_min 0.93
_exptl_absorpt_correction_type multi-scan
_exptl_absorpt_process_details 'SADABS V2014/5 (Bruker AXS Inc.)'
_exptl_crystal_colour 'pale yellow'
_exptl_crystal_density_diffrn 1.227
_exptl_crystal_density_method 'not measured'
_exptl_crystal_description prism
_exptl_crystal_F_000 8096
_exptl_crystal_recrystallization_method 'Slow diffusion of water into DMSO solution of the compound'
_exptl_crystal_size_max 0.360
_exptl_crystal_size_mid 0.196
_exptl_crystal_size_min 0.167
_refine_diff_density_max 0.585
_refine_diff_density_min -0.427
_refine_ls_extinction_method none
_refine_ls_goodness_of_fit_ref 1.069
_refine_ls_hydrogen_treatment mixed
_refine_ls_matrix_type full
_refine_ls_number_parameters 2528
_refine_ls_number_reflns 36136
_refine_ls_number_restraints 42
_refine_ls_restrained_S_all 1.072
_refine_ls_R_factor_all 0.0775
_refine_ls_R_factor_gt 0.0518
_refine_ls_shift/su_max 0.002
_refine_ls_shift/su_mean 0.000
_refine_ls_structure_factor_coef Fsqd
_refine_ls_weighting_details 'w=1/[\s^2^(Fo^2^)+(0.0623P)^2^+12.7016P] where P=(Fo^2^+2Fc^2^)/3'
_refine_ls_weighting_scheme calc
_refine_ls_wR_factor_gt 0.1212
_refine_ls_wR_factor_ref 0.1365
_reflns_number_gt 26823
_reflns_number_total 36136
_reflns_threshold_expression 'I > 2\s(I)'
_cod_data_source_file ol7b01235_si_001.cif
_cod_data_source_block 12_BzOTBA
_cod_original_cell_volume 20425.(3)
_cod_database_code 1556052

loop_
_space_group_symop_operation_xyz
'x, y, z'
'-x+1/2, y+1/2, -z+1/2'
'-x, -y, -z'
'x-1/2, -y-1/2, z-1/2'

loop_
_atom_site_type_symbol
_atom_site_label
_atom_site_fract_x
_atom_site_fract_y
_atom_site_fract_z
_atom_site_U_iso_or_equiv
_atom_site_adp_type
_atom_site_calc_flag
_atom_site_refinement_flags_adp
_atom_site_refinement_flags_occupancy
_atom_site_refinement_flags_posn
_atom_site_occupancy
_atom_site_disorder_assembly
_atom_site_disorder_group
S S1A 0.56351(2) 0.65845(2) 0.75259(2) 0.01909(12) Uani d . . . 1.0 . .
S S2A 0.80799(2) 0.67194(2) 0.74170(2) 0.02018(12) Uani d . . . 1.0 . .
O O1A 0.46862(6) 0.79532(5) 0.78971(5) 0.0222(3) Uani d . . . 1.0 . .
O O2A 0.89326(6) 0.81870(5) 0.76553(5) 0.0222(3) Uani d . . . 1.0 . .
N N1A 0.68175(7) 0.76140(6) 0.76620(5) 0.0164(4) Uani d . . . 1.0 . .
N N2A 0.56701(8) 0.79882(7) 0.77979(5) 0.0181(4) Uani d . . . 1.0 . .
H H2NA 0.5949(10) 0.8179(8) 0.7800(7) 0.018(6) Uiso d . . . 1.0 . .
N N3A 0.51861(8) 0.86790(7) 0.79647(6) 0.0200(4) Uani d . . . 1.0 . .
H H3NA 0.5533(11) 0.8806(9) 0.7928(7) 0.026(7) Uiso d . . . 1.0 . .
N N4A 0.79439(8) 0.81050(7) 0.77283(6) 0.0182(4) Uani d . . . 1.0 . .
H H4NA 0.7659(11) 0.8229(9) 0.7811(7) 0.026(7) Uiso d . . . 1.0 . .
N N5A 0.84037(9) 0.88274(7) 0.78868(6) 0.0214(4) Uani d . . . 1.0 . .
H H5NA 0.8082(11) 0.8881(9) 0.7964(7) 0.025(7) Uiso d . . . 1.0 . .
C C1A 0.70165(15) 0.52234(9) 0.77152(10) 0.0523(8) Uani d . . . 1.0 . .
H H1A1 0.6627 0.5117 0.7602 0.078 Uiso calc U . R 1.0 . .
H H1A2 0.7111 0.5059 0.7977 0.078 Uiso calc U . R 1.0 . .
H H1A3 0.7315 0.5141 0.7524 0.078 Uiso calc U . R 1.0 . .
C C2A 0.70102(13) 0.57711(9) 0.77819(8) 0.0364(6) Uani d . . . 1.0 . .
H H2A1 0.6706 0.5852 0.7973 0.044 Uiso calc U . R 1.0 . .
H H2A2 0.7398 0.5874 0.7909 0.044 Uiso calc U . R 1.0 . .
C C3A 0.68830(10) 0.60514(8) 0.73858(7) 0.0227(5) Uani d . . . 1.0 . .
H H3A1 0.7195 0.598 0.7198 0.027 Uiso calc U . R 1.0 . .
H H3A2 0.6501 0.5941 0.7254 0.027 Uiso calc U . R 1.0 . .
C C4A 0.68578(9) 0.65911(8) 0.74561(6) 0.0185(5) Uani d . . . 1.0 . .
C C5A 0.63390(9) 0.68325(8) 0.75326(6) 0.0178(5) Uani d . . . 1.0 . .
C C6A 0.53361(9) 0.71437(7) 0.76537(6) 0.0184(5) Uani d . . . 1.0 . .
H H6A 0.4928 0.7192 0.7687 0.022 Uiso calc U . R 1.0 . .
C C7A 0.63311(9) 0.73319(7) 0.76305(6) 0.0165(4) Uani d . . . 1.0 . .
C C8A 0.57459(9) 0.75019(7) 0.77006(6) 0.0167(4) Uani d . . . 1.0 . .
C C9A 0.51422(9) 0.81922(8) 0.78873(6) 0.0169(5) Uani d . . . 1.0 . .
C C10A 0.47318(9) 0.90002(8) 0.80558(7) 0.0212(5) Uani d . . . 1.0 . .
C C11A 0.41570(9) 0.88584(8) 0.81219(7) 0.0216(5) Uani d . . . 1.0 . .
H H11A 0.4046 0.8526 0.8096 0.026 Uiso calc U . R 1.0 . .
C C12A 0.37472(10) 0.92015(9) 0.82251(7) 0.0273(5) Uani d . . . 1.0 . .
H H12A 0.3358 0.91 0.8274 0.033 Uiso calc U . R 1.0 . .
C C13A 0.38915(11) 0.96857(9) 0.82586(9) 0.0399(7) Uani d . . . 1.0 . .
H H13A 0.3608 0.9918 0.8333 0.048 Uiso calc U . R 1.0 . .
C C14A 0.44564(12) 0.98291(9) 0.81819(10) 0.0448(7) Uani d . . . 1.0 . .
H H14A 0.4559 1.0164 0.8197 0.054 Uiso calc U . R 1.0 . .
C C15A 0.48740(11) 0.94924(9) 0.80835(8) 0.0348(6) Uani d . . . 1.0 . .
H H15A 0.5262 0.9597 0.8034 0.042 Uiso calc U . R 1.0 . .
C C16A 0.73558(9) 0.68899(8) 0.74815(6) 0.0181(5) Uani d . . . 1.0 . .
C C17A 0.83343(10) 0.73032(8) 0.75286(6) 0.0194(5) Uani d . . . 1.0 . .
H H17A 0.8739 0.7393 0.7531 0.023 Uiso calc U . R 1.0 . .
C C18A 0.73204(9) 0.73889(7) 0.75850(6) 0.0164(4) Uani d . . . 1.0 . .
C C19A 0.78959(9) 0.76184(8) 0.76122(6) 0.0174(5) Uani d . . . 1.0 . .
C C20A 0.84668(9) 0.83622(8) 0.77496(6) 0.0180(5) Uani d . . . 1.0 . .
C C21A 0.88474(10) 0.91810(8) 0.79406(7) 0.0229(5) Uani d . . . 1.0 . .
C C22A 0.93680(10) 0.91764(9) 0.77408(8) 0.0337(6) Uani d . . . 1.0 . .
H H22A 0.9447 0.8917 0.7561 0.04 Uiso calc U . R 1.0 . .
C C23A 0.97723(12) 0.95516(10) 0.78049(10) 0.0458(7) Uani d . . . 1.0 . .
H H23A 1.0126 0.9547 0.7666 0.055 Uiso calc U . R 1.0 . .
C C24A 0.96730(12) 0.99286(10) 0.80641(10) 0.0503(8) Uani d . . . 1.0 . .
H H24A 0.9957 1.0181 0.8108 0.06 Uiso calc U . R 1.0 . .
C C25A 0.91538(13) 0.99365(10) 0.82603(10) 0.0507(8) Uani d . . . 1.0 . .
H H25A 0.9077 1.0197 0.8439 0.061 Uiso calc U . R 1.0 . .
C C26A 0.87439(12) 0.95670(9) 0.81986(8) 0.0377(6) Uani d . . . 1.0 . .
H H26A 0.8387 0.9578 0.8334 0.045 Uiso calc U . R 1.0 . .
O O3A 0.63512(7) 0.88516(5) 0.78378(5) 0.0279(4) Uani d . . . 1.0 . .
O O4A 0.72641(7) 0.88263(6) 0.81355(5) 0.0282(4) Uani d . . . 1.0 . .
C C27A 0.68036(10) 0.90485(8) 0.80052(7) 0.0225(5) Uani d . . . 1.0 . .
C C28A 0.67938(9) 0.95926(8) 0.80529(7) 0.0226(5) Uani d . . . 1.0 . .
C C29A 0.64548(10) 0.98792(9) 0.77772(7) 0.0289(5) Uani d . . . 1.0 . .
H H29A 0.6223 0.9731 0.7559 0.035 Uiso calc U . R 1.0 . .
C C30A 0.64553(12) 1.03812(9) 0.78209(8) 0.0389(7) Uani d . . . 1.0 . .
H H30A 0.6233 1.0577 0.7628 0.047 Uiso calc U . R 1.0 . .
C C31A 0.67782(13) 1.05949(9) 0.81434(9) 0.0399(7) Uani d . . . 1.0 . .
H H31A 0.677 1.0938 0.8176 0.048 Uiso calc U . R 1.0 . .
C C32A 0.71111(12) 1.03155(9) 0.84180(8) 0.0374(6) Uani d . . . 1.0 . .
H H32A 0.7331 1.0465 0.8641 0.045 Uiso calc U . R 1.0 . .
C C33A 0.71270(10) 0.98161(9) 0.83705(8) 0.0291(6) Uani d . . . 1.0 . .
H H33A 0.7368 0.9625 0.8557 0.035 Uiso calc U . R 1.0 . .
N N6A 0.94386(8) 0.74698(7) 0.64134(5) 0.0242(4) Uani d . . . 1.0 . .
C C34A 0.97498(10) 0.71132(8) 0.67076(7) 0.0259(5) Uani d . . . 1.0 . .
H H34A 0.9453 0.6966 0.6877 0.031 Uiso calc U . R 1.0 . .
H H34B 1.0033 0.7295 0.6893 0.031 Uiso calc U . R 1.0 . .
C C35A 1.00810(11) 0.67067(9) 0.65062(7) 0.0293(6) Uani d . . . 1.0 . .
H H35A 1.0425 0.6845 0.6377 0.035 Uiso calc U . R 1.0 . .
H H35B 0.9818 0.6554 0.629 0.035 Uiso calc U . R 1.0 . .
C C36A 1.02927(11) 0.63205(9) 0.68190(8) 0.0327(6) Uani d . . . 1.0 . .
H H36A 1.0558 0.6092 0.6687 0.039 Uiso calc U . R 1.0 . .
H H36B 1.0526 0.6482 0.7046 0.039 Uiso calc U . R 1.0 . .
C C37A 0.97982(12) 0.60339(9) 0.69932(8) 0.0381(6) Uani d . . . 1.0 . .
H H37A 0.9541 0.6256 0.7133 0.057 Uiso calc U . R 1.0 . .
H H37B 0.9966 0.5792 0.7188 0.057 Uiso calc U . R 1.0 . .
H H37C 0.9568 0.5868 0.6771 0.057 Uiso calc U . R 1.0 . .
C C38A 0.89968(10) 0.72043(9) 0.61195(7) 0.0250(5) Uani d . . . 1.0 . .
H H38A 0.8743 0.7449 0.5972 0.03 Uiso calc U . R 1.0 . .
H H38B 0.9218 0.703 0.5914 0.03 Uiso calc U . R 1.0 . .
C C39A 0.86020(10) 0.68408(9) 0.63233(7) 0.0285(5) Uani d . . . 1.0 . .
H H39A 0.8515 0.6964 0.6596 0.034 Uiso calc U . R 1.0 . .
H H39B 0.8813 0.6528 0.6361 0.034 Uiso calc U . R 1.0 . .
C C40A 0.80205(10) 0.67579(9) 0.60662(7) 0.0295(6) Uani d . . . 1.0 . .
H H40A 0.8107 0.6716 0.5776 0.035 Uiso calc U . R 1.0 . .
H H40B 0.7835 0.6455 0.6157 0.035 Uiso calc U . R 1.0 . .
C C41A 0.75936(11) 0.71717(10) 0.60986(8) 0.0378(6) Uani d . . . 1.0 . .
H H41A 0.7496 0.7208 0.6384 0.057 Uiso calc U . R 1.0 . .
H H41B 0.7232 0.7104 0.5927 0.057 Uiso calc U . R 1.0 . .
H H41C 0.7774 0.7473 0.6006 0.057 Uiso calc U . R 1.0 . .
C C42A 0.91187(10) 0.78324(9) 0.66640(7) 0.0269(5) Uani d . . . 1.0 . .
H H42A 0.94 0.7957 0.6883 0.032 Uiso calc U . R 1.0 . .
H H42B 0.8801 0.7659 0.6797 0.032 Uiso calc U . R 1.0 . .
C C43A 0.88460(11) 0.82649(9) 0.64313(7) 0.0306(6) Uani d . . . 1.0 . .
H H43A 0.9161 0.8457 0.6312 0.037 Uiso calc U . R 1.0 . .
H H43B 0.8572 0.8147 0.6205 0.037 Uiso calc U . R 1.0 . .
C C44A 0.85129(12) 0.85850(9) 0.67130(8) 0.0370(6) Uani d . . . 1.0 . .
H H44A 0.819 0.8395 0.6824 0.044 Uiso calc U . R 1.0 . .
H H44B 0.8784 0.869 0.6946 0.044 Uiso calc U . R 1.0 . .
C C45A 0.82551(13) 0.90293(10) 0.64948(8) 0.0424(7) Uani d . . . 1.0 . .
H H45A 0.8576 0.9234 0.6407 0.064 Uiso calc U . R 1.0 . .
H H45B 0.8019 0.9214 0.6681 0.064 Uiso calc U . R 1.0 . .
H H45C 0.8003 0.8927 0.6256 0.064 Uiso calc U . R 1.0 . .
C C46A 0.98803(10) 0.77242(8) 0.61564(7) 0.0241(5) Uani d . . . 1.0 . .
H H46A 1.0097 0.7475 0.6009 0.029 Uiso calc U . R 1.0 . .
H H46B 0.966 0.7928 0.5949 0.029 Uiso calc U . R 1.0 . .
C C47A 1.03242(10) 0.80414(8) 0.63976(7) 0.0257(5) Uani d . . . 1.0 . .
H H47A 1.0568 0.7837 0.6592 0.031 Uiso calc U . R 1.0 . .
H H47B 1.0112 0.8282 0.6557 0.031 Uiso calc U . R 1.0 . .
C C48A 1.07221(11) 0.83047(9) 0.61163(7) 0.0293(6) Uani d . . . 1.0 . .
H H48A 1.0995 0.8068 0.6002 0.035 Uiso calc U . R 1.0 . .
H H48B 1.0478 0.845 0.5886 0.035 Uiso calc U . R 1.0 . .
C C49A 1.10769(11) 0.87004(9) 0.63403(8) 0.0344(6) Uani d . . . 1.0 . .
H H49A 1.0808 0.8933 0.6457 0.052 Uiso calc U . R 1.0 . .
H H49B 1.1319 0.887 0.6149 0.052 Uiso calc U . R 1.0 . .
H H49C 1.1334 0.8555 0.656 0.052 Uiso calc U . R 1.0 . .
S S3A 0.67092(3) 0.80210(2) 0.66715(2) 0.03086(15) Uani d . . . 1.0 . .
O O5A 0.61163(8) 0.78049(7) 0.67285(6) 0.0448(5) Uani d . . . 1.0 . .
C C50A 0.67355(12) 0.85943(10) 0.69233(8) 0.0392(6) Uani d . . . 1.0 . .
H H50A 0.6402 0.8794 0.6818 0.059 Uiso calc U . R 1.0 . .
H H50B 0.7107 0.8759 0.6873 0.059 Uiso calc U . R 1.0 . .
H H50C 0.6712 0.8545 0.7218 0.059 Uiso calc U . R 1.0 . .
C C51A 0.66739(13) 0.82478(11) 0.61603(8) 0.0457(7) Uani d . . . 1.0 . .
H H51A 0.6626 0.7976 0.5968 0.069 Uiso calc U . R 1.0 . .
H H51B 0.7039 0.8423 0.6114 0.069 Uiso calc U . R 1.0 . .
H H51C 0.6337 0.8469 0.6119 0.069 Uiso calc U . R 1.0 . .
S S1B 0.57409(2) 0.66080(2) 0.49570(2) 0.02238(13) Uani d . . . 1.0 . .
S S2B 0.82020(2) 0.66859(2) 0.49074(2) 0.02179(13) Uani d . . . 1.0 . .
O O1B 0.48415(6) 0.79742(6) 0.53781(5) 0.0267(4) Uani d . . . 1.0 . .
O O2B 0.90967(6) 0.81152(5) 0.52392(5) 0.0243(4) Uani d . . . 1.0 . .
N N1B 0.69562(7) 0.76046(6) 0.51357(5) 0.0179(4) Uani d . . . 1.0 . .
N N2B 0.58103(8) 0.80093(7) 0.52381(6) 0.0205(4) Uani d . . . 1.0 . .
H H2NB 0.6104(11) 0.8183(9) 0.5219(7) 0.028(7) Uiso d . . . 1.0 . .
N N3B 0.53346(9) 0.87039(7) 0.54095(6) 0.0238(4) Uani d . . . 1.0 . .
H H3NB 0.5669(12) 0.8815(10) 0.5353(8) 0.039(8) Uiso d . . . 1.0 . .
N N4B 0.80924(8) 0.80606(7) 0.52541(6) 0.0194(4) Uani d . . . 1.0 . .
H H4NB 0.7779(11) 0.8223(8) 0.5288(7) 0.023(7) Uiso d . . . 1.0 . .
N N5B 0.85520(9) 0.87823(7) 0.54025(6) 0.0213(4) Uani d . . . 1.0 . .
H H5NB 0.8209(11) 0.8857(9) 0.5423(7) 0.025(7) Uiso d . . . 1.0 . .
C C1B 0.6915(3) 0.57069(18) 0.54553(14) 0.0649(18) Uani d . P D 0.694(7) A 1
H H1B1 0.6887 0.6036 0.5566 0.097 Uiso calc U P R 0.694(7) A 1
H H1B2 0.7118 0.5495 0.566 0.097 Uiso calc U P R 0.694(7) A 1
H H1B3 0.6518 0.5581 0.5385 0.097 Uiso calc U P R 0.694(7) A 1
C C2B 0.72540(19) 0.57199(13) 0.50826(13) 0.0363(12) Uani d . P D 0.694(7) A 1
H H2B1 0.7667 0.5818 0.5157 0.044 Uiso calc U P R 0.694(7) A 1
H H2B2 0.726 0.5392 0.4959 0.044 Uiso calc U P R 0.694(7) A 1
C C3B 0.69850(11) 0.60607(9) 0.47905(9) 0.0371(6) Uani d . P D 0.694(7) A 1
H H3B1 0.6573 0.5954 0.4725 0.045 Uiso calc U P R 0.694(7) A 1
H H3B2 0.7193 0.6032 0.4536 0.045 Uiso calc U P R 0.694(7) A 1
C C1F 0.7138(5) 0.5262(4) 0.5301(4) 0.072(4) Uiso d . P D 0.306(7) A 2
H H1F1 0.679 0.5109 0.5161 0.108 Uiso calc U P R 0.306(7) A 2
H H1F2 0.7178 0.5152 0.5586 0.108 Uiso calc U P R 0.306(7) A 2
H H1F3 0.7491 0.5169 0.5163 0.108 Uiso calc U P R 0.306(7) A 2
C C2F 0.7070(6) 0.5798(5) 0.5289(4) 0.052(4) Uiso d . P D 0.306(7) A 2
H H2F1 0.742 0.5945 0.5436 0.063 Uiso calc U P R 0.306(7) A 2
H H2F2 0.6721 0.5886 0.5439 0.063 Uiso calc U P R 0.306(7) A 2
C C3F 0.69850(11) 0.60607(9) 0.47905(9) 0.0371(6) Uani d . P D 0.306(7) A 2
H H3F1 0.7323 0.5983 0.4627 0.045 Uiso calc U P R 0.306(7) A 2
H H3F2 0.6613 0.5955 0.4641 0.045 Uiso calc U P R 0.306(7) A 2
C C4B 0.69697(10) 0.65912(8) 0.49011(6) 0.0214(5) Uani d . . . 1.0 . .
C C5B 0.64553(9) 0.68404(8) 0.49722(6) 0.0197(5) Uani d . . . 1.0 . .
C C6B 0.54573(10) 0.71699(8) 0.50858(6) 0.0213(5) Uani d . . . 1.0 . .
H H6B 0.5049 0.7226 0.5116 0.026 Uiso calc U . R 1.0 . .
C C7B 0.64636(9) 0.73377(8) 0.50820(6) 0.0187(5) Uani d . . . 1.0 . .
C C8B 0.58776(9) 0.75214(8) 0.51397(6) 0.0191(5) Uani d . . . 1.0 . .
C C9B 0.52905(9) 0.82145(8) 0.53439(6) 0.0202(5) Uani d . . . 1.0 . .
C C10B 0.48947(10) 0.90210(8) 0.55328(7) 0.0230(5) Uani d . . . 1.0 . .
C C11B 0.43302(10) 0.88780(9) 0.56225(7) 0.0238(5) Uani d . . . 1.0 . .
H H11B 0.4215 0.8547 0.5595 0.029 Uiso calc U . R 1.0 . .
C C12B 0.39364(10) 0.92202(9) 0.57520(7) 0.0284(5) Uani d . . . 1.0 . .
H H12B 0.3553 0.9119 0.5817 0.034 Uiso calc U . R 1.0 . .
C C13B 0.40876(11) 0.97040(9) 0.57892(8) 0.0335(6) Uani d . . . 1.0 . .
H H13B 0.3814 0.9935 0.588 0.04 Uiso calc U . R 1.0 . .
C C14B 0.46434(12) 0.98476(9) 0.56925(8) 0.0381(6) Uani d . . . 1.0 . .
H H14B 0.4751 1.0181 0.5713 0.046 Uiso calc U . R 1.0 . .
C C15B 0.50438(11) 0.95118(9) 0.55662(8) 0.0342(6) Uani d . . . 1.0 . .
H H15B 0.5425 0.9616 0.5501 0.041 Uiso calc U . R 1.0 . .
C C16B 0.74794(9) 0.68724(8) 0.49538(6) 0.0196(5) Uani d . . . 1.0 . .
C C17B 0.84706(9) 0.72564(8) 0.50547(6) 0.0193(5) Uani d . . . 1.0 . .
H H17B 0.8879 0.7335 0.5081 0.023 Uiso calc U . R 1.0 . .
C C18B 0.74551(9) 0.73661(8) 0.50715(6) 0.0173(5) Uani d . . . 1.0 . .
C C19B 0.80389(9) 0.75767(8) 0.51285(6) 0.0181(5) Uani d . . . 1.0 . .
C C20B 0.86203(9) 0.83067(8) 0.52941(6) 0.0190(5) Uani d . . . 1.0 . .
C C21B 0.89892(10) 0.91413(8) 0.54559(7) 0.0227(5) Uani d . . . 1.0 . .
C C22B 0.95920(10) 0.90550(9) 0.54511(8) 0.0335(6) Uani d . . . 1.0 . .
H H22B 0.9735 0.8735 0.5414 0.04 Uiso calc U . R 1.0 . .
C C23B 0.99802(12) 0.94406(10) 0.55006(10) 0.0508(8) Uani d . . . 1.0 . .
H H23B 1.0392 0.9381 0.5498 0.061 Uiso calc U . R 1.0 . .
C C24B 0.97864(13) 0.99054(10) 0.55531(11) 0.0582(9) Uani d . . . 1.0 . .
H H24B 1.006 1.0166 0.5587 0.07 Uiso calc U . R 1.0 . .
C C25B 0.91922(13) 0.99911(10) 0.55556(10) 0.0519(8) Uani d . . . 1.0 . .
H H25B 0.9054 1.0313 0.559 0.062 Uiso calc U . R 1.0 . .
C C26B 0.87933(11) 0.96136(9) 0.55086(8) 0.0339(6) Uani d . . . 1.0 . .
H H26B 0.8382 0.9677 0.5512 0.041 Uiso calc U . R 1.0 . .
O O3B 0.64640(7) 0.88837(6) 0.51780(5) 0.0292(4) Uani d . . . 1.0 . .
O O4B 0.73721(7) 0.88549(6) 0.54876(5) 0.0320(4) Uani d . . . 1.0 . .
C C27B 0.69030(10) 0.90750(8) 0.53672(7) 0.0253(5) Uani d . . . 1.0 . .
C C28B 0.68668(9) 0.96110(8) 0.54637(7) 0.0230(5) Uani d . . . 1.0 . .
C C29B 0.64786(10) 0.99093(8) 0.52329(7) 0.0262(5) Uani d . . . 1.0 . .
H H29B 0.6238 0.9776 0.5012 0.031 Uiso calc U . R 1.0 . .
C C30B 0.64394(11) 1.04004(9) 0.53221(8) 0.0300(6) Uani d . . . 1.0 . .
H H30B 0.6177 1.0603 0.516 0.036 Uiso calc U . R 1.0 . .
C C31B 0.67797(11) 1.05955(9) 0.56444(7) 0.0290(6) Uani d . . . 1.0 . .
H H31B 0.6747 1.0931 0.5708 0.035 Uiso calc U . R 1.0 . .
C C32B 0.71693(11) 1.03026(9) 0.58760(7) 0.0293(6) Uani d . . . 1.0 . .
H H32B 0.7405 1.0438 0.6098 0.035 Uiso calc U . R 1.0 . .
C C33B 0.72158(10) 0.98143(8) 0.57843(7) 0.0263(5) Uani d . . . 1.0 . .
H H33B 0.7488 0.9616 0.5942 0.032 Uiso calc U . R 1.0 . .
N N6B 0.91516(8) 0.77032(7) 0.39108(5) 0.0238(4) Uani d . . . 1.0 . .
C C34B 0.94400(11) 0.73282(9) 0.41981(7) 0.0296(6) Uani d . P D 0.726(6) B 1
H H34C 0.913 0.7178 0.4355 0.036 Uiso calc U P R 0.726(6) B 1
H H34D 0.9719 0.7498 0.4395 0.036 Uiso calc U P R 0.726(6) B 1
C C35B 0.9776(4) 0.6922(3) 0.3993(2) 0.048(2) Uani d U P D 0.726(6) B 1
H H35C 1.0133 0.7052 0.3875 0.057 Uiso calc U P R 0.726(6) B 1
H H35D 0.9522 0.6768 0.3772 0.057 Uiso calc U P R 0.726(6) B 1
C C36B 0.9949(3) 0.6543(2) 0.43389(19) 0.0301(13) Uani d . P D 0.726(6) B 1
H H36C 1.0283 0.6674 0.4515 0.036 Uiso calc U P R 0.726(6) B 1
H H36D 0.961 0.6499 0.451 0.036 Uiso calc U P R 0.726(6) B 1
C C37B 1.01207(16) 0.60598(12) 0.41741(11) 0.0366(11) Uani d . P D 0.726(6) B 1
H H37D 0.9769 0.5895 0.4051 0.055 Uiso calc U P R 0.726(6) B 1
H H37E 1.03 0.586 0.4397 0.055 Uiso calc U P R 0.726(6) B 1
H H37F 1.0406 0.6107 0.3966 0.055 Uiso calc U P R 0.726(6) B 1
C C34F 0.94400(11) 0.73282(9) 0.41981(7) 0.0296(6) Uani d . P D 0.274(6) B 2
H H34K 0.9782 0.7482 0.4352 0.036 Uiso calc U P R 0.274(6) B 2
H H34L 0.9154 0.7234 0.4399 0.036 Uiso calc U P R 0.274(6) B 2
C C35F 0.9650(8) 0.6876(7) 0.3998(5) 0.019(3) Uiso d U P D 0.274(6) B 2
H H35K 0.9795 0.6969 0.3731 0.023 Uiso calc U P R 0.274(6) B 2
H H35L 0.9304 0.6661 0.3941 0.023 Uiso calc U P R 0.274(6) B 2
C C36F 1.0138(7) 0.6576(8) 0.4233(6) 0.040(4) Uani d . P D 0.274(6) B 2
H H36K 1.0412 0.6416 0.4052 0.048 Uiso calc U P R 0.274(6) B 2
H H36L 1.036 0.6762 0.4451 0.048 Uiso calc U P R 0.274(6) B 2
C C37F 0.9676(5) 0.6228(4) 0.4394(3) 0.041(3) Uiso d . P D 0.274(6) B 2
H H37P 0.941 0.641 0.4561 0.061 Uiso calc U P R 0.274(6) B 2
H H37Q 0.9877 0.5974 0.456 0.061 Uiso calc U P R 0.274(6) B 2
H H37R 0.9447 0.6078 0.4163 0.061 Uiso calc U P R 0.274(6) B 2
C C38B 0.86983(10) 0.74629(8) 0.36151(7) 0.0250(5) Uani d . . . 1.0 . .
H H38C 0.891 0.7267 0.3418 0.03 Uiso calc U . R 1.0 . .
H H38D 0.8478 0.772 0.3459 0.03 Uiso calc U . R 1.0 . .
C C39B 0.82565(11) 0.71358(9) 0.38104(7) 0.0299(6) Uani d . . . 1.0 . .
H H39C 0.8109 0.73 0.4052 0.036 Uiso calc U . R 1.0 . .
H H39D 0.8453 0.683 0.3903 0.036 Uiso calc U . R 1.0 . .
C C40B 0.77408(10) 0.70197(9) 0.35048(7) 0.0285(5) Uani d . . . 1.0 . .
H H40C 0.7555 0.7327 0.3406 0.034 Uiso calc U . R 1.0 . .
H H40D 0.7892 0.685 0.3267 0.034 Uiso calc U . R 1.0 . .
C C41B 0.72755(11) 0.67033(9) 0.36864(8) 0.0358(6) Uani d . . . 1.0 . .
H H41D 0.7447 0.6386 0.3761 0.054 Uiso calc U . R 1.0 . .
H H41E 0.6941 0.6659 0.3485 0.054 Uiso calc U . R 1.0 . .
H H41F 0.7139 0.6861 0.3931 0.054 Uiso calc U . R 1.0 . .
C C42B 0.88567(11) 0.80738(8) 0.41757(7) 0.0272(5) Uani d . . . 1.0 . .
H H42C 0.916 0.8211 0.4375 0.033 Uiso calc U . R 1.0 . .
H H42D 0.8563 0.7903 0.4333 0.033 Uiso calc U . R 1.0 . .
C C43B 0.85488(11) 0.84925(9) 0.39435(7) 0.0308(6) Uani d . . . 1.0 . .
H H43C 0.8179 0.8374 0.3799 0.037 Uiso calc U . R 1.0 . .
H H43D 0.8808 0.862 0.3737 0.037 Uiso calc U . R 1.0 . .
C C44B 0.84050(11) 0.89010(9) 0.42406(8) 0.0358(6) Uani d . . . 1.0 . .
H H44C 0.8108 0.9121 0.4104 0.043 Uiso calc U . R 1.0 . .
H H44D 0.8228 0.8757 0.448 0.043 Uiso calc U . R 1.0 . .
C C45B 0.89387(12) 0.91928(10) 0.43851(9) 0.0443(7) Uani d . . . 1.0 . .
H H45D 0.9225 0.8981 0.4536 0.066 Uiso calc U . R 1.0 . .
H H45E 0.882 0.9455 0.4565 0.066 Uiso calc U . R 1.0 . .
H H45F 0.912 0.9333 0.4149 0.066 Uiso calc U . R 1.0 . .
C C46B 0.96069(10) 0.79414(9) 0.36581(7) 0.0264(5) Uani d . . . 1.0 . .
H H46C 0.9813 0.7684 0.3512 0.032 Uiso calc U . R 1.0 . .
H H46D 0.9398 0.8151 0.3449 0.032 Uiso calc U . R 1.0 . .
C C47B 1.00642(11) 0.82455(10) 0.38981(7) 0.0358(6) Uani d . . . 1.0 . .
H H47C 1.0272 0.8042 0.4111 0.043 Uiso calc U . R 1.0 . .
H H47D 0.9865 0.8514 0.4036 0.043 Uiso calc U . R 1.0 . .
C C48B 1.05103(11) 0.84560(9) 0.36205(7) 0.0319(6) Uani d . . . 1.0 . .
H H48C 1.0762 0.819 0.3526 0.038 Uiso calc U . R 1.0 . .
H H48D 1.0297 0.8602 0.3377 0.038 Uiso calc U . R 1.0 . .
C C49B 1.08996(13) 0.88391(11) 0.38345(9) 0.0464(7) Uani d . . . 1.0 . .
H H49D 1.0653 0.9105 0.3925 0.07 Uiso calc U . R 1.0 . .
H H49E 1.1178 0.8966 0.3645 0.07 Uiso calc U . R 1.0 . .
H H49F 1.1119 0.8694 0.4072 0.07 Uiso calc U . R 1.0 . .
S S3B 0.67628(3) 0.80601(3) 0.41844(2) 0.03773(17) Uani d . . . 1.0 . .
O O5B 0.73882(8) 0.78886(7) 0.42128(6) 0.0474(5) Uani d . . . 1.0 . .
C C50B 0.67954(12) 0.87093(11) 0.41986(9) 0.0492(8) Uani d . . . 1.0 . .
H H50D 0.6953 0.8815 0.447 0.074 Uiso calc U . R 1.0 . .
H H50E 0.6398 0.8843 0.4143 0.074 Uiso calc U . R 1.0 . .
H H50F 0.7053 0.8826 0.3991 0.074 Uiso calc U . R 1.0 . .
C C51B 0.65083(11) 0.80054(10) 0.36595(7) 0.0350(6) Uani d . . . 1.0 . .
H H51D 0.679 0.8163 0.3489 0.053 Uiso calc U . R 1.0 . .
H H51E 0.6121 0.8162 0.3615 0.053 Uiso calc U . R 1.0 . .
H H51F 0.6474 0.7661 0.3586 0.053 Uiso calc U . R 1.0 . .
S S1C 0.31303(2) 0.82719(2) 0.73966(2) 0.01981(12) Uani d . . . 1.0 . .
S S2C 0.06811(2) 0.84469(2) 0.74670(2) 0.02020(12) Uani d . . . 1.0 . .
O O1C 0.39406(6) 0.67964(5) 0.76708(5) 0.0222(3) Uani d . . . 1.0 . .
O O2C -0.02938(6) 0.70988(5) 0.78670(5) 0.0240(4) Uani d . . . 1.0 . .
N N1C 0.18342(7) 0.73963(6) 0.76116(5) 0.0173(4) Uani d . . . 1.0 . .
N N2C 0.29494(8) 0.68921(7) 0.77167(6) 0.0193(4) Uani d . . . 1.0 . .
H H2NC 0.2640(10) 0.6773(8) 0.7788(7) 0.019(6) Uiso d . . . 1.0 . .
N N3C 0.33853(9) 0.61630(7) 0.78882(6) 0.0208(4) Uani d . . . 1.0 . .
H H3NC 0.3062(12) 0.6112(9) 0.7956(8) 0.035(8) Uiso d . . . 1.0 . .
N N4C 0.06828(8) 0.70457(7) 0.77482(6) 0.0195(4) Uani d . . . 1.0 . .
H H4NC 0.0960(11) 0.6869(9) 0.7755(7) 0.024(7) Uiso d . . . 1.0 . .
N N5C 0.02111(8) 0.63848(7) 0.79864(6) 0.0222(4) Uani d . . . 1.0 . .
H H5NC 0.0551(11) 0.6252(8) 0.7952(7) 0.025(7) Uiso d . . . 1.0 . .
C C1C 0.21662(13) 0.97749(9) 0.76615(9) 0.0414(7) Uani d . . . 1.0 . .
H H1C1 0.249 0.9828 0.7483 0.062 Uiso calc U . R 1.0 . .
H H1C2 0.2259 0.9935 0.7925 0.062 Uiso calc U . R 1.0 . .
H H1C3 0.18 0.9911 0.7533 0.062 Uiso calc U . R 1.0 . .
C C2C 0.20879(11) 0.92328(8) 0.77285(7) 0.0309(6) Uani d . . . 1.0 . .
H H2C1 0.176 0.9181 0.7908 0.037 Uiso calc U . R 1.0 . .
H H2C2 0.2452 0.91 0.787 0.037 Uiso calc U . R 1.0 . .
C C3C 0.19557(10) 0.89552(8) 0.73289(7) 0.0217(5) Uani d . . . 1.0 . .
H H3C1 0.1581 0.9075 0.7193 0.026 Uiso calc U . R 1.0 . .
H H3C2 0.2274 0.9017 0.7144 0.026 Uiso calc U . R 1.0 . .
C C4C 0.19078(9) 0.84167(8) 0.74025(6) 0.0181(5) Uani d . . . 1.0 . .
C C5C 0.23975(9) 0.81104(8) 0.74366(6) 0.0178(5) Uani d . . . 1.0 . .
C C6C 0.33647(9) 0.76854(8) 0.75213(6) 0.0184(5) Uani d . . . 1.0 . .
H H6C 0.3768 0.759 0.7539 0.022 Uiso calc U . R 1.0 . .
C C7C 0.23462(9) 0.76137(8) 0.75423(6) 0.0169(5) Uani d . . . 1.0 . .
C C8C 0.29159(9) 0.73776(8) 0.75912(6) 0.0175(5) Uani d . . . 1.0 . .
C C9C 0.34643(9) 0.66268(8) 0.77535(6) 0.0184(5) Uani d . . . 1.0 . .
C C10C 0.38277(10) 0.58171(8) 0.79930(7) 0.0210(5) Uani d . . . 1.0 . .
C C11C 0.43986(10) 0.58403(9) 0.78709(8) 0.0304(6) Uani d . . . 1.0 . .
H H11C 0.4515 0.6102 0.7705 0.036 Uiso calc U . R 1.0 . .
C C12C 0.47997(11) 0.54789(9) 0.79915(9) 0.0402(7) Uani d . . . 1.0 . .
H H12C 0.5193 0.5499 0.791 0.048 Uiso calc U . R 1.0 . .
C C13C 0.46417(13) 0.50946(10) 0.82257(9) 0.0447(7) Uani d . . . 1.0 . .
H H13C 0.492 0.4848 0.8304 0.054 Uiso calc U . R 1.0 . .
C C14C 0.40709(13) 0.50701(10) 0.83467(9) 0.0474(8) Uani d . . . 1.0 . .
H H14C 0.3956 0.4807 0.8511 0.057 Uiso calc U . R 1.0 . .
C C15C 0.36674(12) 0.54267(9) 0.82292(8) 0.0356(6) Uani d . . . 1.0 . .
H H15C 0.3275 0.5405 0.8311 0.043 Uiso calc U . R 1.0 . .
C C16C 0.13792(9) 0.81855(8) 0.74707(6) 0.0179(5) Uani d . . . 1.0 . .
C C17C 0.03672(10) 0.78941(8) 0.75955(6) 0.0197(5) Uani d . . . 1.0 . .
H H17C -0.0042 0.7853 0.763 0.024 Uiso calc U . R 1.0 . .
C C18C 0.13589(9) 0.76869(8) 0.75712(6) 0.0179(5) Uani d . . . 1.0 . .
C C19C 0.07667(9) 0.75286(8) 0.76417(6) 0.0179(5) Uani d . . . 1.0 . .
C C20C 0.01609(9) 0.68562(8) 0.78674(6) 0.0189(5) Uani d . . . 1.0 . .
C C21C -0.02279(10) 0.60796(8) 0.81271(7) 0.0223(5) Uani d . . . 1.0 . .
C C22C -0.08221(10) 0.62049(9) 0.81331(7) 0.0247(5) Uani d . . . 1.0 . .
H H22C -0.0954 0.6515 0.8038 0.03 Uiso calc U . R 1.0 . .
C C23C -0.12196(10) 0.58752(9) 0.82783(7) 0.0302(6) Uani d . . . 1.0 . .
H H23C -0.1625 0.5962 0.828 0.036 Uiso calc U . R 1.0 . .
C C24C -0.10410(11) 0.54256(9) 0.84194(8) 0.0341(6) Uani d . . . 1.0 . .
H H24C -0.1318 0.5203 0.8518 0.041 Uiso calc U . R 1.0 . .
C C25C -0.04518(12) 0.53023(9) 0.84163(8) 0.0381(6) Uani d . . . 1.0 . .
H H25C -0.0323 0.4993 0.8514 0.046 Uiso calc U . R 1.0 . .
C C26C -0.00477(11) 0.56244(9) 0.82722(8) 0.0323(6) Uani d . . . 1.0 . .
H H26C 0.0356 0.5534 0.8272 0.039 Uiso calc U . R 1.0 . .
O O3C 0.22500(7) 0.61602(6) 0.81314(5) 0.0286(4) Uani d . . . 1.0 . .
O O4C 0.13470(7) 0.61627(6) 0.78153(5) 0.0294(4) Uani d . . . 1.0 . .
C C27C 0.17763(10) 0.59542(8) 0.80024(7) 0.0247(5) Uani d . . . 1.0 . .
C C28C 0.17221(10) 0.54131(8) 0.80779(7) 0.0244(5) Uani d . . . 1.0 . .
C C29C 0.20608(10) 0.51886(8) 0.83931(7) 0.0268(5) Uani d . . . 1.0 . .
H H29C 0.2327 0.5376 0.8565 0.032 Uiso calc U . R 1.0 . .
C C30C 0.20121(11) 0.46925(9) 0.84575(8) 0.0340(6) Uani d . . . 1.0 . .
H H30C 0.224 0.4542 0.8676 0.041 Uiso calc U . R 1.0 . .
C C31C 0.16330(12) 0.44168(9) 0.82054(8) 0.0362(6) Uani d . . . 1.0 . .
H H31C 0.1604 0.4076 0.8248 0.043 Uiso calc U . R 1.0 . .
C C32C 0.12961(12) 0.46348(9) 0.78912(8) 0.0367(6) Uani d . . . 1.0 . .
H H32C 0.1036 0.4444 0.7717 0.044 Uiso calc U . R 1.0 . .
C C33C 0.13353(10) 0.51343(8) 0.78278(8) 0.0297(6) Uani d . . . 1.0 . .
H H33C 0.1098 0.5284 0.7614 0.036 Uiso calc U . R 1.0 . .
N N6C 0.44295(8) 0.73267(7) 0.64451(5) 0.0240(4) Uani d . . . 1.0 . .
C C34C 0.39258(10) 0.75131(9) 0.61613(7) 0.0272(5) Uani d . . . 1.0 . .
H H34E 0.3765 0.7238 0.5994 0.033 Uiso calc U . R 1.0 . .
H H34F 0.4085 0.7754 0.5973 0.033 Uiso calc U . R 1.0 . .
C C35C 0.34238(10) 0.77469(9) 0.63716(7) 0.0295(6) Uani d . . . 1.0 . .
H H35E 0.3568 0.8044 0.6517 0.035 Uiso calc U . R 1.0 . .
H H35F 0.3278 0.7519 0.6576 0.035 Uiso calc U . R 1.0 . .
C C36C 0.29212(11) 0.78781(11) 0.60599(7) 0.0373(6) Uani d . . . 1.0 . .
H H36E 0.3079 0.8082 0.5844 0.045 Uiso calc U . R 1.0 . .
H H36F 0.2763 0.7576 0.593 0.045 Uiso calc U . R 1.0 . .
C C37C 0.24232(12) 0.81478(12) 0.62453(8) 0.0473(8) Uani d . . . 1.0 . .
H H37G 0.2258 0.7945 0.6455 0.071 Uiso calc U . R 1.0 . .
H H37H 0.2114 0.8223 0.6031 0.071 Uiso calc U . R 1.0 . .
H H37I 0.2575 0.8451 0.637 0.071 Uiso calc U . R 1.0 . .
C C38C 0.46545(10) 0.77211(8) 0.67389(7) 0.0254(5) Uani d . . . 1.0 . .
H H38E 0.4356 0.7773 0.6941 0.03 Uiso calc U . R 1.0 . .
H H38F 0.5018 0.7601 0.689 0.03 Uiso calc U . R 1.0 . .
C C39C 0.47909(11) 0.82070(9) 0.65532(7) 0.0295(6) Uani d . . . 1.0 . .
H H39E 0.4441 0.8327 0.6387 0.035 Uiso calc U . R 1.0 . .
H H39F 0.512 0.8172 0.6372 0.035 Uiso calc U . R 1.0 . .
C C40C 0.49605(11) 0.85680(9) 0.68946(7) 0.0322(6) Uani d . . . 1.0 . .
H H40E 0.4634 0.859 0.7079 0.039 Uiso calc U . R 1.0 . .
H H40F 0.5314 0.8445 0.7056 0.039 Uiso calc U . R 1.0 . .
C C41C 0.50896(12) 0.90691(9) 0.67371(8) 0.0387(6) Uani d . . . 1.0 . .
H H41G 0.541 0.905 0.6552 0.058 Uiso calc U . R 1.0 . .
H H41H 0.5208 0.9283 0.6967 0.058 Uiso calc U . R 1.0 . .
H H41I 0.4735 0.92 0.659 0.058 Uiso calc U . R 1.0 . .
C C42C 0.49189(10) 0.71630(8) 0.61799(7) 0.0235(5) Uani d . . . 1.0 . .
H H42E 0.474 0.6971 0.5948 0.028 Uiso calc U . R 1.0 . .
H H42F 0.5103 0.7455 0.6066 0.028 Uiso calc U . R 1.0 . .
C C43C 0.53990(10) 0.68594(8) 0.64018(7) 0.0245(5) Uani d . . . 1.0 . .
H H43E 0.5227 0.655 0.6491 0.029 Uiso calc U . R 1.0 . .
H H43F 0.5558 0.7036 0.6648 0.029 Uiso calc U . R 1.0 . .
C C44C 0.58991(10) 0.67512(9) 0.61296(7) 0.0287(5) Uani d . . . 1.0 . .
H H44E 0.6079 0.706 0.6046 0.034 Uiso calc U . R 1.0 . .
H H44F 0.574 0.6581 0.588 0.034 Uiso calc U . R 1.0 . .
C C45C 0.63709(11) 0.64356(10) 0.63532(8) 0.0368(6) Uani d . . . 1.0 . .
H H45G 0.653 0.6605 0.66 0.055 Uiso calc U . R 1.0 . .
H H45H 0.669 0.6374 0.6173 0.055 Uiso calc U . R 1.0 . .
H H45I 0.6195 0.6126 0.643 0.055 Uiso calc U . R 1.0 . .
C C46C 0.42236(11) 0.69095(9) 0.67059(7) 0.0275(5) Uani d . . . 1.0 . .
H H46E 0.4558 0.6808 0.6897 0.033 Uiso calc U . R 1.0 . .
H H46F 0.3907 0.7031 0.6872 0.033 Uiso calc U . R 1.0 . .
C C47C 0.39954(12) 0.64665(10) 0.64703(7) 0.0385(7) Uani d . . . 1.0 . .
H H47E 0.4272 0.6379 0.6262 0.046 Uiso calc U . R 1.0 . .
H H47F 0.3607 0.6541 0.6329 0.046 Uiso calc U . R 1.0 . .
C C48C 0.39335(14) 0.60359(10) 0.67656(8) 0.0454(7) Uani d . . . 1.0 . .
H H48E 0.4321 0.5972 0.6912 0.054 Uiso calc U . R 1.0 . .
H H48F 0.3652 0.6126 0.6971 0.054 Uiso calc U . R 1.0 . .
C C49C 0.37190(18) 0.55768(12) 0.65484(10) 0.0744(12) Uani d . . . 1.0 . .
H H49G 0.3323 0.5631 0.6418 0.112 Uiso calc U . R 1.0 . .
H H49H 0.3705 0.5311 0.6747 0.112 Uiso calc U . R 1.0 . .
H H49I 0.399 0.5491 0.634 0.112 Uiso calc U . R 1.0 . .
S S3C 0.19719(5) 0.69358(6) 0.65990(4) 0.0405(4) Uani d . P D 0.634(3) C 1
O O5C 0.13940(18) 0.71948(14) 0.66106(12) 0.0594(11) Uani d . P D 0.634(3) C 1
C C50C 0.1940(2) 0.64025(17) 0.69001(14) 0.0370(11) Uiso d . P D 0.634(3) C 1
H H50G 0.1866 0.6492 0.7181 0.055 Uiso calc U P R 0.634(3) C 1
H H50H 0.2316 0.6228 0.6898 0.055 Uiso calc U P R 0.634(3) C 1
H H50I 0.1619 0.6193 0.6787 0.055 Uiso calc U P R 0.634(3) C 1
C C51C 0.1962(3) 0.6640(3) 0.61082(14) 0.0583(17) Uani d . P D 0.634(3) C 1
H H51G 0.1622 0.642 0.6078 0.087 Uiso calc U P R 0.634(3) C 1
H H51H 0.2327 0.6455 0.6089 0.087 Uiso calc U P R 0.634(3) C 1
H H51I 0.193 0.6886 0.5891 0.087 Uiso calc U P R 0.634(3) C 1
S S3G 0.23839(11) 0.63434(10) 0.65184(8) 0.0443(8) Uani d . P D 0.2826(16) D 2
O O5G 0.2729(3) 0.6790(2) 0.6652(2) 0.0467(18) Uiso d . P D 0.2826(16) D 2
C C50G 0.2043(8) 0.6134(5) 0.6939(4) 0.057(4) Uiso d U P D 0.2826(16) D 2
H H50S 0.2342 0.601 0.7143 0.085 Uiso calc U P R 0.2826(16) D 2
H H50T 0.1768 0.5872 0.6856 0.085 Uiso calc U P R 0.2826(16) D 2
H H50U 0.1826 0.6401 0.7058 0.085 Uiso calc U P R 0.2826(16) D 2
C C51G 0.1740(5) 0.6611(6) 0.6239(4) 0.050(4) Uiso d . P D 0.2826(16) D 2
H H51S 0.1524 0.6813 0.6425 0.075 Uiso calc U P R 0.2826(16) D 2
H H51T 0.1481 0.6351 0.6127 0.075 Uiso calc U P R 0.2826(16) D 2
H H51U 0.1869 0.6812 0.6016 0.075 Uiso calc U P R 0.2826(16) D 2
S S3I 0.2027(5) 0.6686(5) 0.6679(3) 0.046(3) Uiso d . P D 0.083(3) E 3
O O5I 0.1567(10) 0.7047(7) 0.6692(7) 0.023(6) Uiso d . P D 0.083(3) E 3
C C50I 0.195(3) 0.6174(14) 0.6972(14) 0.065(15) Uiso d U P D 0.083(3) E 3
H H50M 0.2286 0.5956 0.6939 0.097 Uiso calc U P R 0.083(3) E 3
H H50N 0.1941 0.6268 0.7259 0.097 Uiso calc U P R 0.083(3) E 3
H H50O 0.1582 0.6008 0.6883 0.097 Uiso calc U P R 0.083(3) E 3
C C51I 0.181(2) 0.6428(14) 0.6174(8) 0.046(12) Uiso d . P D 0.083(3) E 3
H H51M 0.2089 0.6168 0.6113 0.07 Uiso calc U P R 0.083(3) E 3
H H51N 0.1412 0.6296 0.6173 0.07 Uiso calc U P R 0.083(3) E 3
H H51O 0.1826 0.6684 0.5966 0.07 Uiso calc U P R 0.083(3) E 3
S S1D 0.32204(2) 0.82640(2) 0.49621(2) 0.02168(13) Uani d . . . 1.0 . .
S S2D 0.07601(2) 0.83267(2) 0.49982(2) 0.02164(13) Uani d . . . 1.0 . .
O O1D 0.41253(7) 0.68299(6) 0.52518(5) 0.0293(4) Uani d . . . 1.0 . .
O O2D -0.01395(7) 0.69457(5) 0.53784(5) 0.0251(4) Uani d . . . 1.0 . .
N N1D 0.19776(7) 0.73237(6) 0.51436(5) 0.0184(4) Uani d . . . 1.0 . .
N N2D 0.31194(8) 0.68637(7) 0.52332(6) 0.0214(4) Uani d . . . 1.0 . .
H H2ND 0.2819(11) 0.6695(9) 0.5259(8) 0.031(7) Uiso d . . . 1.0 . .
N N3D 0.35971(9) 0.61519(7) 0.54042(6) 0.0234(4) Uani d . . . 1.0 . .
H H3ND 0.3271(11) 0.6066(9) 0.5402(7) 0.024(7) Uiso d . . . 1.0 . .
N N4D 0.08279(8) 0.69132(7) 0.52350(6) 0.0211(4) Uani d . . . 1.0 . .
H H4ND 0.1111(12) 0.6740(10) 0.5206(8) 0.036(8) Uiso d . . . 1.0 . .
N N5D 0.03551(9) 0.62190(7) 0.54103(6) 0.0235(4) Uani d . . . 1.0 . .
H H5ND 0.0681(11) 0.6096(9) 0.5362(8) 0.031(7) Uiso d . . . 1.0 . .
C C1D 0.21184(14) 0.96918(10) 0.53117(9) 0.0490(8) Uani d . . . 1.0 . .
H H1D1 0.2424 0.9797 0.5134 0.074 Uiso calc U . R 1.0 . .
H H1D2 0.2201 0.9829 0.5585 0.074 Uiso calc U . R 1.0 . .
H H1D3 0.1731 0.9805 0.5199 0.074 Uiso calc U . R 1.0 . .
C C2D 0.21172(13) 0.91445(9) 0.53378(8) 0.0383(6) Uani d . . . 1.0 . .
H H2D1 0.1809 0.9041 0.5519 0.046 Uiso calc U . R 1.0 . .
H H2D2 0.2504 0.9034 0.5463 0.046 Uiso calc U . R 1.0 . .
C C3D 0.20025(10) 0.88964(8) 0.49197(7) 0.0274(5) Uani d . . . 1.0 . .
H H3D1 0.162 0.901 0.479 0.033 Uiso calc U . R 1.0 . .
H H3D2 0.2317 0.8989 0.474 0.033 Uiso calc U . R 1.0 . .
C C4D 0.19902(9) 0.83536(8) 0.49644(6) 0.0205(5) Uani d . . . 1.0 . .
C C5D 0.24989(9) 0.80686(8) 0.49965(6) 0.0192(5) Uani d . . . 1.0 . .
C C6D 0.34908(10) 0.76818(8) 0.50680(6) 0.0203(5) Uani d . . . 1.0 . .
H H6D 0.3899 0.7603 0.5083 0.024 Uiso calc U . R 1.0 . .
C C7D 0.24761(9) 0.75651(8) 0.50865(6) 0.0186(5) Uani d . . . 1.0 . .
C C8D 0.30611(9) 0.73529(8) 0.51266(6) 0.0193(5) Uani d . . . 1.0 . .
C C9D 0.36506(9) 0.66278(8) 0.52924(7) 0.0207(5) Uani d . . . 1.0 . .
C C10D 0.40504(10) 0.58051(8) 0.54481(7) 0.0232(5) Uani d . . . 1.0 . .
C C11D 0.46475(10) 0.59137(9) 0.55088(8) 0.0317(6) Uani d . . . 1.0 . .
H H11D 0.4774 0.6243 0.5516 0.038 Uiso calc U . R 1.0 . .
C C12D 0.50566(12) 0.55437(9) 0.55590(9) 0.0419(7) Uani d . . . 1.0 . .
H H12D 0.5463 0.5623 0.5605 0.05 Uiso calc U . R 1.0 . .
C C13D 0.48915(12) 0.50632(10) 0.55448(10) 0.0461(7) Uani d . . . 1.0 . .
H H13D 0.5179 0.4813 0.5578 0.055 Uiso calc U . R 1.0 . .
C C14D 0.43047(13) 0.49530(10) 0.54816(10) 0.0487(8) Uani d . . . 1.0 . .
H H14D 0.4184 0.4622 0.5469 0.058 Uiso calc U . R 1.0 . .
C C15D 0.38842(12) 0.53171(9) 0.54352(8) 0.0376(6) Uani d . . . 1.0 . .
H H15D 0.3478 0.5234 0.5394 0.045 Uiso calc U . R 1.0 . .
C C16D 0.14746(9) 0.80955(8) 0.50143(6) 0.0195(5) Uani d . . . 1.0 . .
C C17D 0.04748(10) 0.77562(8) 0.51025(6) 0.0209(5) Uani d . . . 1.0 . .
H H17D 0.0066 0.7696 0.5124 0.025 Uiso calc U . R 1.0 . .
C C18D 0.14835(9) 0.75906(8) 0.51008(6) 0.0191(5) Uani d . . . 1.0 . .
C C19D 0.08949(9) 0.74052(8) 0.51497(6) 0.0191(5) Uani d . . . 1.0 . .
C C20D 0.03114(9) 0.67071(8) 0.53434(6) 0.0198(5) Uani d . . . 1.0 . .
C C21D -0.00736(10) 0.59171(8) 0.55708(7) 0.0222(5) Uani d . . . 1.0 . .
C C22D -0.06713(10) 0.60224(9) 0.55525(7) 0.0286(5) Uani d . . . 1.0 . .
H H22D -0.0813 0.6313 0.5424 0.034 Uiso calc U . R 1.0 . .
C C23D -0.10635(11) 0.57060(9) 0.57200(8) 0.0329(6) Uani d . . . 1.0 . .
H H23D -0.1472 0.5783 0.5707 0.039 Uiso calc U . R 1.0 . .
C C24D -0.08701(12) 0.52834(10) 0.59045(9) 0.0410(7) Uani d . . . 1.0 . .
H H24D -0.1142 0.5063 0.6012 0.049 Uiso calc U . R 1.0 . .
C C25D -0.02767(13) 0.51832(11) 0.59310(10) 0.0544(9) Uani d . . . 1.0 . .
H H25D -0.0136 0.4896 0.6066 0.065 Uiso calc U . R 1.0 . .
C C26D 0.01191(12) 0.54943(10) 0.57638(9) 0.0425(7) Uani d . . . 1.0 . .
H H26D 0.0528 0.5417 0.5782 0.051 Uiso calc U . R 1.0 . .
O O3D 0.24150(8) 0.60423(7) 0.53673(8) 0.0710(8) Uani d . . . 1.0 . .
O O4D 0.14659(7) 0.60471(6) 0.51543(6) 0.0354(4) Uani d . . . 1.0 . .
C C27D 0.19181(11) 0.58463(9) 0.53158(9) 0.0364(6) Uani d . . . 1.0 . .
C C28D 0.18582(10) 0.53307(8) 0.54654(8) 0.0295(6) Uani d . . . 1.0 . .
C C29D 0.22309(11) 0.51553(9) 0.57838(8) 0.0331(6) Uani d . . . 1.0 . .
H H29D 0.2537 0.5357 0.5902 0.04 Uiso calc U . R 1.0 . .
C C30D 0.21622(13) 0.46909(9) 0.59316(8) 0.0376(6) Uani d . . . 1.0 . .
H H30D 0.2413 0.4575 0.6155 0.045 Uiso calc U . R 1.0 . .
C C31D 0.17264(14) 0.43955(9) 0.57528(8) 0.0441(7) Uani d . . . 1.0 . .
H H31D 0.1679 0.4074 0.5852 0.053 Uiso calc U . R 1.0 . .
C C32D 0.13607(14) 0.45629(9) 0.54320(9) 0.0444(7) Uani d . . . 1.0 . .
H H32D 0.1066 0.4356 0.5308 0.053 Uiso calc U . R 1.0 . .
C C33D 0.14208(12) 0.50325(9) 0.52889(8) 0.0348(6) Uani d . . . 1.0 . .
H H33D 0.1163 0.515 0.5071 0.042 Uiso calc U . R 1.0 . .
N N6D 0.42017(9) 0.72443(7) 0.39096(6) 0.0289(5) Uani d . . . 1.0 . .
C C34D 0.37262(11) 0.74846(10) 0.36310(7) 0.0326(6) Uani d . . . 1.0 . .
H H34G 0.3475 0.7227 0.35 0.039 Uiso calc U . R 1.0 . .
H H34H 0.392 0.7658 0.3412 0.039 Uiso calc U . R 1.0 . .
C C35D 0.33305(11) 0.78417(9) 0.38366(7) 0.0325(6) Uani d . . . 1.0 . .
H H35G 0.3552 0.8144 0.3906 0.039 Uiso calc U . R 1.0 . .
H H35H 0.3202 0.7699 0.4093 0.039 Uiso calc U . R 1.0 . .
C C36D 0.27916(11) 0.79592(10) 0.35491(7) 0.0330(6) Uani d . . . 1.0 . .
H H36G 0.2925 0.8116 0.33 0.04 Uiso calc U . R 1.0 . .
H H36H 0.259 0.7652 0.3466 0.04 Uiso calc U . R 1.0 . .
C C37D 0.23545(12) 0.82914(10) 0.37418(8) 0.0414(7) Uani d . . . 1.0 . .
H H37J 0.2228 0.8142 0.3993 0.062 Uiso calc U . R 1.0 . .
H H37K 0.201 0.8342 0.355 0.062 Uiso calc U . R 1.0 . .
H H37L 0.2543 0.8605 0.3807 0.062 Uiso calc U . R 1.0 . .
C C38D 0.45344(11) 0.76186(9) 0.41751(7) 0.0284(6) Uani d . . . 1.0 . .
H H38G 0.4824 0.7447 0.4363 0.034 Uiso calc U . R 1.0 . .
H H38H 0.4251 0.7786 0.4344 0.034 Uiso calc U . R 1.0 . .
C C39D 0.48583(11) 0.79990(9) 0.39411(7) 0.0308(6) Uani d . . . 1.0 . .
H H39G 0.4582 0.8144 0.3728 0.037 Uiso calc U . R 1.0 . .
H H39H 0.5182 0.7841 0.3803 0.037 Uiso calc U . R 1.0 . .
C C40D 0.51143(10) 0.84004(9) 0.42221(8) 0.0320(6) Uani d . . . 1.0 . .
H H40G 0.5354 0.8249 0.4451 0.038 Uiso calc U . R 1.0 . .
H H40H 0.5382 0.8604 0.4067 0.038 Uiso calc U . R 1.0 . .
C C41D 0.46564(11) 0.87248(10) 0.43955(8) 0.0365(6) Uani d . . . 1.0 . .
H H41J 0.4405 0.8867 0.4171 0.055 Uiso calc U . R 1.0 . .
H H41K 0.4854 0.8986 0.4556 0.055 Uiso calc U . R 1.0 . .
H H41L 0.4413 0.8533 0.4572 0.055 Uiso calc U . R 1.0 . .
C C42D 0.46148(11) 0.69837(9) 0.36346(7) 0.0315(6) Uani d . . . 1.0 . .
H H42G 0.4376 0.6768 0.3447 0.038 Uiso calc U . R 1.0 . .
H H42H 0.4803 0.723 0.3465 0.038 Uiso calc U . R 1.0 . .
C C43D 0.50965(12) 0.66834(10) 0.38554(7) 0.0381(6) Uani d . . . 1.0 . .
H H43G 0.4917 0.6431 0.4022 0.046 Uiso calc U . R 1.0 . .
H H43H 0.5345 0.6895 0.4041 0.046 Uiso calc U . R 1.0 . .
C C44D 0.54771(12) 0.64435(10) 0.35483(8) 0.0378(6) Uani d . . . 1.0 . .
H H44G 0.5217 0.6295 0.3328 0.045 Uiso calc U . R 1.0 . .
H H44H 0.5719 0.6695 0.3423 0.045 Uiso calc U . R 1.0 . .
C C45D 0.58822(13) 0.60551(11) 0.37396(9) 0.0489(8) Uani d . . . 1.0 . .
H H45J 0.6147 0.6201 0.3954 0.073 Uiso calc U . R 1.0 . .
H H45K 0.6116 0.5912 0.353 0.073 Uiso calc U . R 1.0 . .
H H45L 0.5645 0.5801 0.3859 0.073 Uiso calc U . R 1.0 . .
C C46D 0.39305(12) 0.68874(9) 0.41983(7) 0.0373(6) Uani d . P D 0.575(6) F 1
H H46G 0.4225 0.6831 0.443 0.045 Uiso calc U P R 0.575(6) F 1
H H46H 0.3589 0.7052 0.4311 0.045 Uiso calc U P R 0.575(6) F 1
C C47D 0.3720(3) 0.6394(2) 0.40435(18) 0.0299(14) Uani d . P D 0.575(6) F 1
H H47G 0.3372 0.6435 0.3848 0.036 Uiso calc U P R 0.575(6) F 1
H H47H 0.4036 0.6235 0.3897 0.036 Uiso calc U P R 0.575(6) F 1
C C48D 0.3559(3) 0.6075(2) 0.43945(18) 0.0280(14) Uani d . P D 0.575(6) F 1
H H48G 0.3251 0.6242 0.4542 0.034 Uiso calc U P R 0.575(6) F 1
H H48H 0.3911 0.6037 0.4587 0.034 Uiso calc U P R 0.575(6) F 1
C C49D 0.3336(2) 0.55750(17) 0.42692(14) 0.0426(15) Uani d . P D 0.575(6) F 1
H H49J 0.3001 0.5607 0.4066 0.064 Uiso calc U P R 0.575(6) F 1
H H49K 0.3209 0.5402 0.451 0.064 Uiso calc U P R 0.575(6) F 1
H H49L 0.3653 0.5392 0.4151 0.064 Uiso calc U P R 0.575(6) F 1
C C46H 0.39305(12) 0.68874(9) 0.41983(7) 0.0373(6) Uani d . P D 0.425(6) F 2
H H46I 0.3698 0.7066 0.4395 0.045 Uiso calc U P R 0.425(6) F 2
H H46J 0.4247 0.6705 0.4355 0.045 Uiso calc U P R 0.425(6) F 2
C C47H 0.3512(4) 0.6519(3) 0.3938(2) 0.0269(18) Uani d . P D 0.425(6) F 2
H H47I 0.3151 0.6687 0.3824 0.032 Uiso calc U P R 0.425(6) F 2
H H47J 0.3721 0.6379 0.371 0.032 Uiso calc U P R 0.425(6) F 2
C C48H 0.3353(4) 0.6116(3) 0.4244(3) 0.031(2) Uani d . P D 0.425(6) F 2
H H48I 0.3193 0.627 0.4487 0.037 Uiso calc U P R 0.425(6) F 2
H H48J 0.3041 0.5905 0.4114 0.037 Uiso calc U P R 0.425(6) F 2
C C49H 0.3883(3) 0.5807(2) 0.43811(19) 0.0384(19) Uani d . P D 0.425(6) F 2
H H49M 0.4062 0.5675 0.4141 0.058 Uiso calc U P R 0.425(6) F 2
H H49N 0.3756 0.5539 0.4551 0.058 Uiso calc U P R 0.425(6) F 2
H H49O 0.4173 0.6007 0.454 0.058 Uiso calc U P R 0.425(6) F 2
S S3D 0.18154(4) 0.69333(4) 0.41961(2) 0.0571(2) Uani d . . . 1.0 . .
O O5D 0.24454(9) 0.70903(9) 0.41947(6) 0.0633(7) Uani d . . . 1.0 . .
C C50D 0.18293(14) 0.62845(13) 0.42055(10) 0.0716(11) Uani d . . . 1.0 . .
H H50J 0.2054 0.6164 0.3981 0.107 Uiso calc U . R 1.0 . .
H H50K 0.1424 0.616 0.4173 0.107 Uiso calc U . R 1.0 . .
H H50L 0.2017 0.6173 0.4467 0.107 Uiso calc U . R 1.0 . .
C C51D 0.15061(12) 0.69974(11) 0.36855(8) 0.0432(7) Uani d . . . 1.0 . .
H H51J 0.1488 0.7343 0.3613 0.065 Uiso calc U . R 1.0 . .
H H51K 0.1107 0.686 0.3664 0.065 Uiso calc U . R 1.0 . .
H H51L 0.1753 0.6825 0.3499 0.065 Uiso calc U . R 1.0 . .

loop_
_atom_site_aniso_label
_atom_site_aniso_U_11
_atom_site_aniso_U_22
_atom_site_aniso_U_33
_atom_site_aniso_U_12
_atom_site_aniso_U_13
_atom_site_aniso_U_23
S1A 0.0181(3) 0.0186(3) 0.0205(3) -0.0026(2) 0.0007(2) 0.0000(2)
S2A 0.0190(3) 0.0194(3) 0.0226(3) 0.0031(2) 0.0047(2) 0.0003(2)
O1A 0.0159(8) 0.0219(8) 0.0289(9) -0.0016(6) 0.0021(7) -0.0002(7)
O2A 0.0159(8) 0.0235(8) 0.0276(9) 0.0013(6) 0.0038(7) 0.0026(7)
N1A 0.0169(9) 0.0181(9) 0.0140(9) 0.0009(7) 0.0001(7) 0.0033(7)
N2A 0.0137(10) 0.0167(10) 0.0234(10) -0.0029(8) -0.0012(8) 0.0009(8)
N3A 0.0140(10) 0.0196(10) 0.0265(11) -0.0007(8) 0.0029(8) -0.0016(8)
N4A 0.0152(10) 0.0179(10) 0.0219(10) 0.0013(8) 0.0038(8) 0.0007(8)
N5A 0.0165(10) 0.0212(10) 0.0270(11) -0.0023(8) 0.0048(9) -0.0009(8)
C1A 0.077(2) 0.0222(15) 0.058(2) 0.0065(14) 0.0097(17) 0.0097(13)
C2A 0.0541(17) 0.0220(13) 0.0323(15) 0.0003(12) -0.0032(13) 0.0060(11)
C3A 0.0251(12) 0.0192(12) 0.0241(12) -0.0004(9) 0.0043(10) -0.0009(9)
C4A 0.0235(12) 0.0198(12) 0.0122(11) -0.0003(9) 0.0005(9) 0.0023(9)
C5A 0.0188(11) 0.0201(12) 0.0142(11) -0.0024(9) -0.0006(9) 0.0014(9)
C6A 0.0169(11) 0.0210(12) 0.0171(11) 0.0001(9) -0.0006(9) 0.0011(9)
C7A 0.0182(11) 0.0198(11) 0.0113(10) -0.0011(9) -0.0009(9) 0.0024(8)
C8A 0.0177(11) 0.0185(11) 0.0135(11) 0.0023(9) -0.0005(9) 0.0027(9)
C9A 0.0170(11) 0.0202(12) 0.0131(11) 0.0007(9) -0.0016(9) 0.0018(9)
C10A 0.0204(12) 0.0226(12) 0.0206(12) 0.0010(9) 0.0026(9) -0.0009(9)
C11A 0.0208(12) 0.0223(12) 0.0215(12) 0.0009(9) 0.0002(9) 0.0014(9)
C12A 0.0189(12) 0.0305(14) 0.0331(14) 0.0006(10) 0.0047(10) 0.0015(11)
C13A 0.0309(15) 0.0309(15) 0.0598(19) 0.0065(12) 0.0160(13) -0.0056(13)
C14A 0.0389(16) 0.0218(14) 0.075(2) -0.0011(12) 0.0173(15) -0.0061(14)
C15A 0.0258(13) 0.0234(13) 0.0566(18) -0.0028(11) 0.0126(12) -0.0049(12)
C16A 0.0190(11) 0.0212(12) 0.0142(11) 0.0040(9) 0.0015(9) 0.0033(9)
C17A 0.0208(12) 0.0204(12) 0.0173(11) -0.0010(9) 0.0036(9) 0.0020(9)
C18A 0.0177(11) 0.0192(11) 0.0122(10) 0.0015(9) -0.0007(8) 0.0035(8)
C19A 0.0194(11) 0.0194(11) 0.0135(11) 0.0000(9) 0.0012(9) 0.0043(9)
C20A 0.0181(11) 0.0204(12) 0.0154(11) -0.0001(9) -0.0002(9) 0.0057(9)
C21A 0.0220(12) 0.0206(12) 0.0255(12) -0.0007(9) -0.0029(10) 0.0035(10)
C22A 0.0241(13) 0.0271(14) 0.0503(17) -0.0027(11) 0.0060(12) -0.0008(12)
C23A 0.0269(14) 0.0333(16) 0.078(2) -0.0078(12) 0.0091(14) 0.0034(15)
C24A 0.0353(16) 0.0310(16) 0.084(2) -0.0149(13) -0.0024(16) -0.0039(15)
C25A 0.0524(19) 0.0337(16) 0.066(2) -0.0105(14) 0.0027(16) -0.0172(15)
C26A 0.0347(15) 0.0319(15) 0.0470(17) -0.0075(12) 0.0064(13) -0.0082(12)
O3A 0.0189(8) 0.0225(9) 0.0425(10) -0.0048(7) 0.0039(7) -0.0051(7)
O4A 0.0198(9) 0.0238(9) 0.0414(10) 0.0033(7) 0.0047(7) -0.0035(7)
C27A 0.0178(12) 0.0206(12) 0.0302(13) -0.0016(10) 0.0102(10) -0.0021(10)
C28A 0.0178(11) 0.0207(12) 0.0303(13) -0.0018(9) 0.0095(10) -0.0022(10)
C29A 0.0286(13) 0.0278(13) 0.0310(14) 0.0006(11) 0.0076(11) 0.0006(11)
C30A 0.0488(17) 0.0268(14) 0.0432(16) 0.0091(12) 0.0190(14) 0.0100(12)
C31A 0.0573(18) 0.0184(13) 0.0474(17) -0.0037(12) 0.0284(15) -0.0033(12)
C32A 0.0429(16) 0.0295(14) 0.0416(16) -0.0103(12) 0.0164(13) -0.0118(12)
C33A 0.0257(13) 0.0257(13) 0.0365(14) -0.0027(10) 0.0077(11) -0.0044(11)
N6A 0.0250(10) 0.0304(11) 0.0173(10) -0.0016(8) 0.0029(8) 0.0005(8)
C34A 0.0291(13) 0.0307(13) 0.0173(12) -0.0025(10) -0.0018(10) 0.0027(10)
C35A 0.0276(13) 0.0373(14) 0.0228(13) 0.0006(11) -0.0004(10) -0.0032(11)
C36A 0.0330(14) 0.0340(14) 0.0302(14) 0.0029(11) -0.0047(11) -0.0056(11)
C37A 0.0427(16) 0.0325(15) 0.0390(16) 0.0026(12) 0.0016(13) 0.0004(12)
C38A 0.0235(12) 0.0326(14) 0.0184(12) -0.0037(10) -0.0014(10) 0.0004(10)
C39A 0.0304(13) 0.0323(14) 0.0229(12) -0.0016(11) 0.0032(10) 0.0038(10)
C40A 0.0260(13) 0.0361(14) 0.0268(13) -0.0046(11) 0.0052(10) 0.0038(11)
C41A 0.0321(15) 0.0437(16) 0.0383(15) 0.0049(12) 0.0076(12) 0.0094(13)
C42A 0.0287(13) 0.0324(14) 0.0199(12) 0.0019(11) 0.0040(10) 0.0025(10)
C43A 0.0359(14) 0.0342(14) 0.0221(13) 0.0025(11) 0.0048(11) 0.0021(11)
C44A 0.0439(16) 0.0368(15) 0.0304(14) 0.0080(12) 0.0032(12) 0.0037(12)
C45A 0.0545(18) 0.0344(15) 0.0387(16) 0.0108(13) 0.0054(14) 0.0013(12)
C46A 0.0247(12) 0.0306(13) 0.0170(11) -0.0025(10) 0.0026(10) 0.0017(10)
C47A 0.0297(13) 0.0287(13) 0.0186(12) -0.0031(10) 0.0006(10) -0.0025(10)
C48A 0.0308(14) 0.0351(14) 0.0218(12) -0.0060(11) 0.0011(10) -0.0022(11)
C49A 0.0375(15) 0.0334(15) 0.0332(14) -0.0078(12) 0.0092(12) -0.0051(11)
S3A 0.0333(3) 0.0362(4) 0.0229(3) 0.0015(3) 0.0005(3) 0.0018(3)
O5A 0.0423(11) 0.0505(12) 0.0412(11) -0.0147(9) 0.0011(9) 0.0009(9)
C50A 0.0372(15) 0.0417(16) 0.0388(16) -0.0036(12) 0.0018(12) -0.0034(13)
C51A 0.0535(18) 0.0563(19) 0.0270(15) 0.0032(15) -0.0002(13) 0.0060(13)
S1B 0.0193(3) 0.0251(3) 0.0222(3) -0.0061(2) -0.0022(2) 0.0013(2)
S2B 0.0203(3) 0.0208(3) 0.0244(3) 0.0005(2) 0.0026(2) -0.0021(2)
O1B 0.0180(8) 0.0279(9) 0.0345(10) -0.0038(7) 0.0034(7) 0.0026(7)
O2B 0.0160(8) 0.0243(9) 0.0327(9) 0.0006(7) 0.0022(7) -0.0030(7)
N1B 0.0165(9) 0.0203(10) 0.0169(9) -0.0009(8) 0.0004(7) 0.0045(7)
N2B 0.0141(10) 0.0220(10) 0.0253(11) -0.0044(8) 0.0005(8) 0.0053(8)
N3B 0.0155(10) 0.0255(11) 0.0305(11) 0.0000(8) 0.0026(9) 0.0024(9)
N4B 0.0143(10) 0.0180(10) 0.0260(11) 0.0008(8) 0.0025(8) -0.0010(8)
N5B 0.0139(10) 0.0210(10) 0.0290(11) -0.0002(8) 0.0022(8) -0.0002(8)
C1B 0.129(5) 0.036(3) 0.030(3) 0.027(3) 0.013(3) 0.006(2)
C2B 0.046(3) 0.024(2) 0.039(3) -0.0008(17) 0.004(2) -0.0029(17)
C3B 0.0282(14) 0.0241(13) 0.0588(18) -0.0045(11) 0.0006(13) -0.0078(12)
C3F 0.0282(14) 0.0241(13) 0.0588(18) -0.0045(11) 0.0006(13) -0.0078(12)
C4B 0.0238(12) 0.0234(12) 0.0167(11) -0.0021(10) -0.0010(9) 0.0012(9)
C5B 0.0201(12) 0.0228(12) 0.0156(11) -0.0053(9) -0.0027(9) 0.0039(9)
C6B 0.0169(11) 0.0262(12) 0.0204(12) -0.0015(9) -0.0005(9) 0.0051(9)
C7B 0.0189(11) 0.0239(12) 0.0131(11) -0.0032(9) -0.0011(9) 0.0059(9)
C8B 0.0184(11) 0.0236(12) 0.0147(11) -0.0015(9) -0.0024(9) 0.0068(9)
C9B 0.0181(12) 0.0250(12) 0.0171(11) -0.0002(10) -0.0016(9) 0.0047(9)
C10B 0.0202(12) 0.0273(13) 0.0210(12) 0.0025(10) -0.0011(9) 0.0028(10)
C11B 0.0214(12) 0.0298(13) 0.0203(12) -0.0013(10) 0.0006(10) 0.0018(10)
C12B 0.0213(12) 0.0377(15) 0.0267(13) 0.0022(11) 0.0041(10) 0.0025(11)
C13B 0.0295(14) 0.0352(15) 0.0363(15) 0.0085(11) 0.0059(12) -0.0002(12)
C14B 0.0383(16) 0.0274(14) 0.0494(17) 0.0003(12) 0.0081(13) -0.0026(12)
C15B 0.0225(13) 0.0316(14) 0.0493(17) -0.0006(11) 0.0085(12) -0.0016(12)
C16B 0.0206(12) 0.0228(12) 0.0156(11) 0.0010(9) 0.0015(9) 0.0040(9)
C17B 0.0180(11) 0.0217(12) 0.0184(11) -0.0004(9) 0.0024(9) -0.0004(9)
C18B 0.0177(11) 0.0202(11) 0.0141(11) -0.0004(9) 0.0007(9) 0.0031(9)
C19B 0.0183(11) 0.0212(12) 0.0148(11) -0.0018(9) 0.0012(9) 0.0035(9)
C20B 0.0182(12) 0.0217(12) 0.0171(11) 0.0001(9) 0.0008(9) 0.0030(9)
C21B 0.0228(12) 0.0224(12) 0.0225(12) -0.0028(10) -0.0015(10) 0.0014(10)
C22B 0.0237(13) 0.0266(14) 0.0497(17) -0.0039(11) -0.0020(12) -0.0035(12)
C23B 0.0244(14) 0.0392(17) 0.088(2) -0.0084(12) -0.0025(15) -0.0078(16)
C24B 0.0377(17) 0.0300(16) 0.105(3) -0.0148(13) -0.0082(17) -0.0111(17)
C25B 0.0425(18) 0.0245(15) 0.087(2) -0.0013(13) -0.0067(16) -0.0142(15)
C26B 0.0279(14) 0.0248(14) 0.0484(16) -0.0003(11) -0.0009(12) -0.0062(12)
O3B 0.0202(9) 0.0230(9) 0.0444(10) -0.0035(7) 0.0034(8) 0.0022(8)
O4B 0.0195(9) 0.0239(9) 0.0528(11) 0.0041(7) 0.0039(8) -0.0001(8)
C27B 0.0210(13) 0.0215(12) 0.0343(14) -0.0007(10) 0.0099(11) 0.0054(10)
C28B 0.0175(11) 0.0212(12) 0.0313(13) 0.0015(9) 0.0095(10) 0.0059(10)
C29B 0.0240(12) 0.0238(13) 0.0313(13) -0.0001(10) 0.0046(10) 0.0061(10)
C30B 0.0287(13) 0.0249(13) 0.0370(15) 0.0040(10) 0.0070(11) 0.0118(11)
C31B 0.0342(14) 0.0206(12) 0.0336(14) 0.0023(10) 0.0136(12) 0.0040(10)
C32B 0.0302(14) 0.0278(14) 0.0307(14) -0.0005(11) 0.0075(11) 0.0001(11)
C33B 0.0219(12) 0.0278(13) 0.0297(13) 0.0059(10) 0.0059(10) 0.0048(10)
N6B 0.0322(11) 0.0240(10) 0.0150(9) -0.0024(8) -0.0006(8) -0.0003(8)
C34B 0.0398(15) 0.0298(14) 0.0180(12) -0.0014(11) -0.0079(11) 0.0010(10)
C35B 0.059(5) 0.038(3) 0.041(3) 0.012(3) -0.033(3) -0.014(2)
C36B 0.034(4) 0.027(3) 0.028(3) -0.001(3) -0.008(2) 0.003(2)
C37B 0.036(2) 0.031(2) 0.041(2) 0.0060(16) -0.0046(17) 0.0010(17)
C34F 0.0398(15) 0.0298(14) 0.0180(12) -0.0014(11) -0.0079(11) 0.0010(10)
C36F 0.021(8) 0.056(8) 0.042(11) -0.016(7) 0.001(6) 0.017(7)
C38B 0.0311(13) 0.0260(13) 0.0174(12) -0.0014(10) -0.0033(10) -0.0003(10)
C39B 0.0413(15) 0.0278(13) 0.0199(12) -0.0050(11) -0.0027(11) 0.0028(10)
C40B 0.0334(14) 0.0289(13) 0.0228(13) 0.0000(11) -0.0013(11) 0.0015(10)
C41B 0.0370(15) 0.0356(15) 0.0343(15) -0.0051(12) -0.0006(12) 0.0036(12)
C42B 0.0345(14) 0.0279(13) 0.0201(12) -0.0065(11) 0.0081(10) -0.0032(10)
C43B 0.0345(14) 0.0294(14) 0.0290(14) -0.0020(11) 0.0058(11) 0.0009(11)
C44B 0.0330(14) 0.0364(15) 0.0391(15) -0.0009(12) 0.0098(12) -0.0047(12)
C45B 0.0459(17) 0.0388(16) 0.0480(18) 0.0002(13) 0.0023(14) -0.0103(14)
C46B 0.0308(13) 0.0327(14) 0.0158(12) -0.0029(11) 0.0021(10) -0.0022(10)
C47B 0.0381(15) 0.0473(16) 0.0224(13) -0.0105(13) 0.0044(11) -0.0078(12)
C48B 0.0368(15) 0.0339(14) 0.0254(13) -0.0033(11) 0.0055(11) -0.0048(11)
C49B 0.0454(17) 0.0515(18) 0.0439(17) -0.0150(14) 0.0141(14) -0.0178(14)
S3B 0.0298(4) 0.0584(5) 0.0249(3) -0.0020(3) 0.0014(3) 0.0123(3)
O5B 0.0373(11) 0.0666(14) 0.0379(11) 0.0045(10) -0.0012(9) 0.0167(10)
C50B 0.0354(16) 0.064(2) 0.0478(18) -0.0021(14) 0.0029(14) -0.0152(15)
C51B 0.0336(14) 0.0397(15) 0.0312(14) 0.0016(12) -0.0011(11) 0.0046(12)
S1C 0.0181(3) 0.0205(3) 0.0211(3) -0.0038(2) 0.0033(2) 0.0002(2)
S2C 0.0188(3) 0.0225(3) 0.0191(3) 0.0024(2) 0.0001(2) 0.0012(2)
O1C 0.0169(8) 0.0223(8) 0.0278(9) -0.0012(6) 0.0040(7) 0.0000(7)
O2C 0.0161(8) 0.0267(9) 0.0293(9) 0.0019(7) 0.0030(7) 0.0016(7)
N1C 0.0171(9) 0.0190(10) 0.0157(9) -0.0013(8) 0.0008(7) -0.0026(7)
N2C 0.0150(10) 0.0188(10) 0.0244(10) -0.0035(8) 0.0049(8) 0.0011(8)
N3C 0.0166(10) 0.0197(10) 0.0267(11) -0.0006(8) 0.0050(9) 0.0018(8)
N4C 0.0145(10) 0.0207(10) 0.0231(10) 0.0001(8) 0.0009(8) -0.0015(8)
N5C 0.0149(10) 0.0229(11) 0.0291(11) -0.0007(8) 0.0040(8) 0.0021(8)
C1C 0.0494(17) 0.0263(14) 0.0499(18) -0.0065(12) 0.0129(14) -0.0085(12)
C2C 0.0368(15) 0.0254(13) 0.0299(14) -0.0017(11) -0.0023(11) -0.0040(11)
C3C 0.0230(12) 0.0215(12) 0.0205(12) -0.0009(9) 0.0013(9) 0.0032(9)
C4C 0.0204(11) 0.0212(12) 0.0122(10) 0.0002(9) -0.0018(9) 0.0005(9)
C5C 0.0191(11) 0.0208(12) 0.0134(11) -0.0044(9) 0.0002(9) -0.0017(9)
C6C 0.0179(11) 0.0213(12) 0.0164(11) -0.0005(9) 0.0026(9) -0.0022(9)
C7C 0.0173(11) 0.0220(12) 0.0111(10) -0.0020(9) -0.0005(8) -0.0020(9)
C8C 0.0193(11) 0.0193(11) 0.0139(11) -0.0008(9) 0.0015(9) -0.0040(9)
C9C 0.0187(12) 0.0225(12) 0.0142(11) -0.0006(9) 0.0016(9) -0.0048(9)
C10C 0.0224(12) 0.0201(12) 0.0206(12) 0.0010(9) 0.0006(9) -0.0050(9)
C11C 0.0240(13) 0.0258(13) 0.0417(15) 0.0015(10) 0.0043(11) 0.0021(11)
C12C 0.0244(14) 0.0331(15) 0.0631(19) 0.0073(11) 0.0040(13) 0.0039(14)
C13C 0.0420(17) 0.0278(15) 0.064(2) 0.0125(12) -0.0008(15) 0.0048(14)
C14C 0.0536(19) 0.0279(15) 0.062(2) 0.0093(13) 0.0152(16) 0.0145(14)
C15C 0.0355(15) 0.0235(13) 0.0495(17) 0.0039(11) 0.0145(13) 0.0059(12)
C16C 0.0182(11) 0.0221(12) 0.0130(11) 0.0016(9) -0.0017(9) -0.0016(9)
C17C 0.0178(11) 0.0250(12) 0.0164(11) -0.0009(9) 0.0010(9) -0.0016(9)
C18C 0.0187(11) 0.0219(12) 0.0127(11) -0.0008(9) -0.0014(9) -0.0032(9)
C19C 0.0195(11) 0.0218(12) 0.0119(10) -0.0023(9) -0.0016(9) -0.0029(9)
C20C 0.0189(12) 0.0231(12) 0.0145(11) -0.0025(9) 0.0001(9) -0.0026(9)
C21C 0.0226(12) 0.0245(12) 0.0196(12) -0.0049(10) 0.0016(9) -0.0005(9)
C22C 0.0209(12) 0.0284(13) 0.0246(12) -0.0010(10) 0.0003(10) 0.0023(10)
C23C 0.0212(12) 0.0385(15) 0.0313(14) -0.0040(11) 0.0048(10) 0.0007(11)
C24C 0.0345(15) 0.0333(15) 0.0359(15) -0.0099(12) 0.0130(12) 0.0014(12)
C25C 0.0424(16) 0.0246(14) 0.0488(17) 0.0017(12) 0.0137(13) 0.0052(12)
C26C 0.0279(14) 0.0277(14) 0.0426(15) 0.0028(11) 0.0113(12) 0.0023(11)
O3C 0.0204(9) 0.0242(9) 0.0421(10) -0.0044(7) 0.0079(7) -0.0010(7)
O4C 0.0207(9) 0.0227(9) 0.0454(11) 0.0018(7) 0.0059(8) 0.0000(8)
C27C 0.0198(12) 0.0224(12) 0.0332(14) -0.0010(10) 0.0123(11) -0.0043(10)
C28C 0.0216(12) 0.0208(12) 0.0323(13) -0.0015(10) 0.0123(10) -0.0030(10)
C29C 0.0259(13) 0.0261(13) 0.0295(13) -0.0019(10) 0.0112(11) -0.0015(10)
C30C 0.0385(15) 0.0282(14) 0.0371(15) 0.0033(11) 0.0152(12) 0.0050(12)
C31C 0.0495(17) 0.0189(13) 0.0427(16) -0.0017(12) 0.0215(14) -0.0021(12)
C32C 0.0418(16) 0.0278(14) 0.0418(16) -0.0105(12) 0.0120(13) -0.0106(12)
C33C 0.0270(13) 0.0256(13) 0.0370(14) -0.0021(10) 0.0071(11) -0.0062(11)
N6C 0.0258(10) 0.0322(11) 0.0138(9) 0.0003(9) 0.0003(8) 0.0001(8)
C34C 0.0227(12) 0.0422(15) 0.0164(12) 0.0031(11) -0.0016(10) 0.0014(10)
C35C 0.0283(13) 0.0409(15) 0.0190(12) 0.0028(11) -0.0005(10) -0.0030(11)
C36C 0.0272(14) 0.0616(19) 0.0227(13) 0.0085(13) -0.0010(11) -0.0029(12)
C37C 0.0329(15) 0.076(2) 0.0331(15) 0.0124(15) -0.0002(12) -0.0039(15)
C38C 0.0254(13) 0.0318(13) 0.0187(12) 0.0011(10) 0.0003(10) -0.0001(10)
C39C 0.0339(14) 0.0316(14) 0.0221(12) -0.0009(11) -0.0044(11) 0.0034(10)
C40C 0.0373(15) 0.0333(14) 0.0252(13) 0.0012(11) -0.0039(11) 0.0029(11)
C41C 0.0423(16) 0.0343(15) 0.0385(16) 0.0026(12) -0.0042(13) 0.0002(12)
C42C 0.0241(12) 0.0295(13) 0.0172(11) -0.0009(10) 0.0035(9) 0.0014(10)
C43C 0.0284(13) 0.0266(13) 0.0184(12) 0.0000(10) 0.0018(10) 0.0038(10)
C44C 0.0279(13) 0.0332(14) 0.0250(13) 0.0022(11) 0.0028(10) 0.0017(11)
C45C 0.0335(15) 0.0395(16) 0.0375(15) 0.0080(12) 0.0034(12) 0.0053(12)
C46C 0.0284(13) 0.0375(14) 0.0170(12) -0.0046(11) 0.0037(10) 0.0047(10)
C47C 0.0437(16) 0.0507(17) 0.0210(13) -0.0201(13) 0.0025(12) 0.0010(12)
C48C 0.061(2) 0.0456(17) 0.0299(15) -0.0226(15) 0.0075(14) -0.0036(13)
C49C 0.116(3) 0.065(2) 0.0437(19) -0.055(2) 0.013(2) -0.0067(17)
S3C 0.0403(7) 0.0417(9) 0.0379(7) -0.0086(6) -0.0093(5) 0.0028(6)
O5C 0.062(3) 0.044(2) 0.069(3) 0.0105(19) -0.019(2) 0.0074(19)
C51C 0.073(4) 0.075(5) 0.027(3) -0.015(3) 0.003(3) 0.004(3)
S3G 0.0315(14) 0.0489(16) 0.0524(17) 0.0013(11) 0.0030(12) -0.0079(13)
S1D 0.0192(3) 0.0232(3) 0.0231(3) -0.0054(2) 0.0050(2) -0.0003(2)
S2D 0.0198(3) 0.0255(3) 0.0196(3) -0.0001(2) 0.0016(2) 0.0013(2)
O1D 0.0188(9) 0.0235(9) 0.0462(11) -0.0039(7) 0.0071(7) -0.0003(8)
O2D 0.0203(8) 0.0257(9) 0.0298(9) -0.0016(7) 0.0060(7) -0.0018(7)
N1D 0.0181(10) 0.0232(10) 0.0140(9) -0.0036(8) 0.0018(7) -0.0030(7)
N2D 0.0170(10) 0.0216(10) 0.0259(11) -0.0064(8) 0.0037(8) -0.0020(8)
N3D 0.0154(11) 0.0265(11) 0.0286(11) -0.0039(9) 0.0027(9) 0.0023(9)
N4D 0.0148(10) 0.0238(11) 0.0246(11) -0.0009(8) 0.0011(8) -0.0028(8)
N5D 0.0166(10) 0.0249(11) 0.0290(11) -0.0013(9) 0.0032(9) 0.0013(8)
C1D 0.061(2) 0.0301(15) 0.0564(19) -0.0011(14) 0.0080(16) -0.0050(14)
C2D 0.0487(17) 0.0266(14) 0.0390(16) -0.0012(12) -0.0025(13) -0.0030(12)
C3D 0.0250(13) 0.0259(13) 0.0317(14) -0.0017(10) 0.0059(11) 0.0038(10)
C4D 0.0221(12) 0.0259(12) 0.0133(11) -0.0016(10) 0.0002(9) -0.0012(9)
C5D 0.0201(11) 0.0255(12) 0.0121(10) -0.0064(9) 0.0024(9) -0.0021(9)
C6D 0.0198(11) 0.0256(12) 0.0161(11) -0.0027(9) 0.0052(9) -0.0029(9)
C7D 0.0192(11) 0.0242(12) 0.0126(11) -0.0032(9) 0.0026(9) -0.0038(9)
C8D 0.0201(12) 0.0238(12) 0.0144(11) -0.0022(9) 0.0032(9) -0.0052(9)
C9D 0.0186(12) 0.0237(12) 0.0200(12) -0.0037(10) 0.0035(9) -0.0058(9)
C10D 0.0251(12) 0.0263(13) 0.0181(12) -0.0022(10) 0.0017(10) 0.0025(10)
C11D 0.0236(13) 0.0265(13) 0.0455(16) -0.0010(10) 0.0072(11) -0.0005(11)
C12D 0.0259(14) 0.0327(15) 0.068(2) 0.0016(12) 0.0059(13) 0.0057(14)
C13D 0.0366(16) 0.0305(15) 0.071(2) 0.0059(12) 0.0002(15) 0.0096(14)
C14D 0.0477(18) 0.0244(15) 0.072(2) -0.0060(13) -0.0083(16) 0.0138(14)
C15D 0.0322(14) 0.0308(15) 0.0484(17) -0.0081(12) -0.0072(12) 0.0122(12)
C16D 0.0216(12) 0.0261(12) 0.0107(10) -0.0014(9) 0.0013(9) -0.0018(9)
C17D 0.0196(12) 0.0260(12) 0.0171(11) -0.0043(10) 0.0002(9) -0.0023(9)
C18D 0.0203(12) 0.0251(12) 0.0117(11) -0.0028(9) 0.0004(9) -0.0034(9)
C19D 0.0192(11) 0.0248(12) 0.0129(11) -0.0048(9) -0.0014(9) -0.0029(9)
C20D 0.0175(12) 0.0267(13) 0.0150(11) -0.0030(10) -0.0003(9) -0.0026(9)
C21D 0.0218(12) 0.0255(12) 0.0194(12) -0.0048(10) 0.0010(9) -0.0014(9)
C22D 0.0209(12) 0.0286(13) 0.0359(14) -0.0031(10) -0.0015(11) 0.0027(11)
C23D 0.0223(13) 0.0332(15) 0.0434(16) -0.0067(11) 0.0044(11) -0.0031(12)
C24D 0.0345(15) 0.0363(16) 0.0536(18) -0.0095(12) 0.0134(13) 0.0090(13)
C25D 0.0420(18) 0.0426(18) 0.079(2) 0.0004(14) 0.0087(16) 0.0283(16)
C26D 0.0263(14) 0.0370(16) 0.065(2) 0.0037(12) 0.0072(13) 0.0163(14)
O3D 0.0198(10) 0.0427(12) 0.149(2) -0.0095(9) -0.0038(12) 0.0431(14)
O4D 0.0214(9) 0.0251(9) 0.0601(12) 0.0014(7) 0.0069(8) 0.0049(8)
C27D 0.0218(14) 0.0286(14) 0.0596(18) -0.0006(11) 0.0075(12) 0.0072(13)
C28D 0.0242(13) 0.0235(13) 0.0419(15) 0.0028(10) 0.0116(11) -0.0003(11)
C29D 0.0305(14) 0.0277(14) 0.0416(16) -0.0013(11) 0.0068(12) -0.0021(12)
C30D 0.0552(18) 0.0294(15) 0.0290(14) 0.0039(13) 0.0084(13) 0.0007(11)
C31D 0.073(2) 0.0204(14) 0.0393(16) -0.0034(14) 0.0105(15) -0.0010(12)
C32D 0.0613(19) 0.0243(14) 0.0474(18) -0.0074(13) 0.0013(15) -0.0096(13)
C33D 0.0415(16) 0.0239(13) 0.0390(15) 0.0012(11) 0.0024(12) -0.0026(11)
N6D 0.0337(12) 0.0374(12) 0.0158(10) -0.0050(9) 0.0028(9) -0.0024(9)
C34D 0.0293(14) 0.0500(16) 0.0183(12) -0.0050(12) -0.0002(10) -0.0079(11)
C35D 0.0317(14) 0.0425(15) 0.0233(13) -0.0063(12) 0.0019(11) -0.0093(11)
C36D 0.0300(14) 0.0450(16) 0.0240(13) -0.0053(12) 0.0016(11) -0.0091(11)
C37D 0.0365(15) 0.0514(18) 0.0363(16) -0.0008(13) 0.0018(12) -0.0099(13)
C38D 0.0322(14) 0.0364(14) 0.0158(12) -0.0067(11) -0.0045(10) -0.0002(10)
C39D 0.0280(13) 0.0402(15) 0.0240(13) -0.0004(11) -0.0005(11) 0.0043(11)
C40D 0.0229(13) 0.0385(15) 0.0341(14) -0.0020(11) -0.0026(11) 0.0055(12)
C41D 0.0344(15) 0.0396(16) 0.0357(15) -0.0030(12) 0.0034(12) 0.0017(12)
C42D 0.0362(14) 0.0423(15) 0.0163(12) 0.0000(12) 0.0051(11) -0.0021(11)
C43D 0.0487(17) 0.0443(16) 0.0216(13) 0.0062(13) 0.0058(12) 0.0035(12)
C44D 0.0417(16) 0.0473(17) 0.0248(14) 0.0047(13) 0.0052(12) 0.0030(12)
C45D 0.0558(19) 0.0457(18) 0.0464(18) 0.0107(15) 0.0130(15) 0.0126(14)
C46D 0.0538(17) 0.0358(15) 0.0242(13) -0.0117(13) 0.0167(12) -0.0067(11)
C47D 0.040(4) 0.030(3) 0.019(3) 0.002(3) -0.003(3) -0.001(2)
C48D 0.028(4) 0.032(3) 0.023(4) 0.000(3) -0.003(2) 0.001(3)
C49D 0.050(3) 0.041(3) 0.036(3) -0.009(2) -0.004(2) -0.007(2)
C46H 0.0538(17) 0.0358(15) 0.0242(13) -0.0117(13) 0.0167(12) -0.0067(11)
C47H 0.032(5) 0.028(5) 0.021(4) 0.003(3) 0.001(3) -0.003(3)
C48H 0.027(5) 0.029(4) 0.036(6) 0.003(4) -0.001(3) 0.002(4)
C49H 0.048(5) 0.032(4) 0.036(4) 0.003(3) 0.003(3) 0.010(3)
S3D 0.0485(5) 0.1014(7) 0.0214(4) -0.0220(5) 0.0029(3) -0.0154(4)
O5D 0.0552(14) 0.0980(18) 0.0355(12) -0.0370(13) -0.0048(10) -0.0106(11)
C50D 0.051(2) 0.100(3) 0.061(2) -0.0348(19) -0.0163(17) 0.039(2)
C51D 0.0461(17) 0.0527(18) 0.0300(15) -0.0057(14) -0.0018(13) -0.0053(13)

loop_
_atom_type_symbol
_atom_type_description
_atom_type_scat_dispersion_real
_atom_type_scat_dispersion_imag
_atom_type_scat_source
C C 0.0033 0.0016 'International Tables Vol C Tables 4.2.6.8 and 6.1.1.4'
H H 0.0000 0.0000 'International Tables Vol C Tables 4.2.6.8 and 6.1.1.4'
N N 0.0061 0.0033 'International Tables Vol C Tables 4.2.6.8 and 6.1.1.4'
O O 0.0106 0.0060 'International Tables Vol C Tables 4.2.6.8 and 6.1.1.4'
S S 0.1246 0.1234 'International Tables Vol C Tables 4.2.6.8 and 6.1.1.4'

loop_
_geom_angle_atom_site_label_1
_geom_angle_atom_site_label_2
_geom_angle_atom_site_label_3
_geom_angle
C5A S1A C6A 91.32(10)
C16A S2A C17A 91.63(10)
C18A N1A C7A 115.08(18)
C9A N2A C8A 124.51(19)
C9A N2A H2NA 114.8(16)
C8A N2A H2NA 120.7(16)
C9A N3A C10A 127.66(19)
C9A N3A H3NA 114.9(16)
C10A N3A H3NA 117.2(16)
C20A N4A C19A 123.88(19)
C20A N4A H4NA 118.7(18)
C19A N4A H4NA 117.0(18)
C20A N5A C21A 126.9(2)
C20A N5A H5NA 113.2(18)
C21A N5A H5NA 119.6(18)
C2A C1A H1A1 109.5
C2A C1A H1A2 109.5
H1A1 C1A H1A2 109.5
C2A C1A H1A3 109.5
H1A1 C1A H1A3 109.5
H1A2 C1A H1A3 109.5
C3A C2A C1A 112.4(2)
C3A C2A H2A1 109.1
C1A C2A H2A1 109.1
C3A C2A H2A2 109.1
C1A C2A H2A2 109.1
H2A1 C2A H2A2 107.8
C4A C3A C2A 112.10(19)
C4A C3A H3A1 109.2
C2A C3A H3A1 109.2
C4A C3A H3A2 109.2
C2A C3A H3A2 109.2
H3A1 C3A H3A2 107.9
C5A C4A C16A 113.60(19)
C5A C4A C3A 122.75(19)
C16A C4A C3A 123.47(19)
C4A C5A C7A 122.04(19)
C4A C5A S1A 126.88(17)
C7A C5A S1A 111.08(16)
C8A C6A S1A 113.15(16)
C8A C6A H6A 123.4
S1A C6A H6A 123.4
N1A C7A C5A 123.71(19)
N1A C7A C8A 124.05(19)
C5A C7A C8A 112.22(18)
C6A C8A N2A 129.1(2)
C6A C8A C7A 112.23(19)
N2A C8A C7A 118.62(18)
O1A C9A N3A 124.8(2)
O1A C9A N2A 122.4(2)
N3A C9A N2A 112.78(18)
C11A C10A C15A 118.5(2)
C11A C10A N3A 124.4(2)
C15A C10A N3A 117.1(2)
C12A C11A C10A 120.0(2)
C12A C11A H11A 120.0
C10A C11A H11A 120.0
C13A C12A C11A 121.4(2)
C13A C12A H12A 119.3
C11A C12A H12A 119.3
C12A C13A C14A 118.8(2)
C12A C13A H13A 120.6
C14A C13A H13A 120.6
C15A C14A C13A 120.8(2)
C15A C14A H14A 119.6
C13A C14A H14A 119.6
C14A C15A C10A 120.5(2)
C14A C15A H15A 119.7
C10A C15A H15A 119.7
C4A C16A C18A 121.73(19)
C4A C16A S2A 127.11(17)
C18A C16A S2A 111.12(16)
C19A C17A S2A 113.22(16)
C19A C17A H17A 123.4
S2A C17A H17A 123.4
N1A C18A C16A 123.81(19)
N1A C18A C19A 124.34(19)
C16A C18A C19A 111.81(18)
C17A C19A N4A 128.5(2)
C17A C19A C18A 112.22(19)
N4A C19A C18A 119.28(18)
O2A C20A N5A 124.4(2)
O2A C20A N4A 122.8(2)
N5A C20A N4A 112.81(19)
C26A C21A C22A 118.6(2)
C26A C21A N5A 117.2(2)
C22A C21A N5A 124.1(2)
C23A C22A C21A 119.8(2)
C23A C22A H22A 120.1
C21A C22A H22A 120.1
C24A C23A C22A 121.5(3)
C24A C23A H23A 119.3
C22A C23A H23A 119.3
C23A C24A C25A 118.9(3)
C23A C24A H24A 120.6
C25A C24A H24A 120.6
C24A C25A C26A 120.5(3)
C24A C25A H25A 119.8
C26A C25A H25A 119.8
C25A C26A C21A 120.8(3)
C25A C26A H26A 119.6
C21A C26A H26A 119.6
O3A C27A O4A 125.1(2)
O3A C27A C28A 117.2(2)
O4A C27A C28A 117.7(2)
C33A C28A C29A 119.1(2)
C33A C28A C27A 120.5(2)
C29A C28A C27A 120.5(2)
C30A C29A C28A 120.0(2)
C30A C29A H29A 120.0
C28A C29A H29A 120.0
C31A C30A C29A 120.0(3)
C31A C30A H30A 120.0
C29A C30A H30A 120.0
C32A C31A C30A 120.4(2)
C32A C31A H31A 119.8
C30A C31A H31A 119.8
C31A C32A C33A 120.0(3)
C31A C32A H32A 120.0
C33A C32A H32A 120.0
C32A C33A C28A 120.5(2)
C32A C33A H33A 119.8
C28A C33A H33A 119.8
C42A N6A C34A 107.52(16)
C42A N6A C46A 110.90(17)
C34A N6A C46A 110.72(17)
C42A N6A C38A 109.87(17)
C34A N6A C38A 110.47(17)
C46A N6A C38A 107.38(16)
N6A C34A C35A 114.90(18)
N6A C34A H34A 108.5
C35A C34A H34A 108.5
N6A C34A H34B 108.5
C35A C34A H34B 108.5
H34A C34A H34B 107.5
C34A C35A C36A 111.12(19)
C34A C35A H35A 109.4
C36A C35A H35A 109.4
C34A C35A H35B 109.4
C36A C35A H35B 109.4
H35A C35A H35B 108.0
C37A C36A C35A 114.0(2)
C37A C36A H36A 108.7
C35A C36A H36A 108.7
C37A C36A H36B 108.7
C35A C36A H36B 108.7
H36A C36A H36B 107.6
C36A C37A H37A 109.5
C36A C37A H37B 109.5
H37A C37A H37B 109.5
C36A C37A H37C 109.5
H37A C37A H37C 109.5
H37B C37A H37C 109.5
C39A C38A N6A 114.59(18)
C39A C38A H38A 108.6
N6A C38A H38A 108.6
C39A C38A H38B 108.6
N6A C38A H38B 108.6
H38A C38A H38B 107.6
C38A C39A C40A 111.40(19)
C38A C39A H39A 109.3
C40A C39A H39A 109.3
C38A C39A H39B 109.3
C40A C39A H39B 109.3
H39A C39A H39B 108.0
C41A C40A C39A 112.5(2)
C41A C40A H40A 109.1
C39A C40A H40A 109.1
C41A C40A H40B 109.1
C39A C40A H40B 109.1
H40A C40A H40B 107.8
C40A C41A H41A 109.5
C40A C41A H41B 109.5
H41A C41A H41B 109.5
C40A C41A H41C 109.5
H41A C41A H41C 109.5
H41B C41A H41C 109.5
N6A C42A C43A 115.93(18)
N6A C42A H42A 108.3
C43A C42A H42A 108.3
N6A C42A H42B 108.3
C43A C42A H42B 108.3
H42A C42A H42B 107.4
C44A C43A C42A 110.53(19)
C44A C43A H43A 109.5
C42A C43A H43A 109.5
C44A C43A H43B 109.5
C42A C43A H43B 109.5
H43A C43A H43B 108.1
C45A C44A C43A 111.9(2)
C45A C44A H44A 109.2
C43A C44A H44A 109.2
C45A C44A H44B 109.2
C43A C44A H44B 109.2
H44A C44A H44B 107.9
C44A C45A H45A 109.5
C44A C45A H45B 109.5
H45A C45A H45B 109.5
C44A C45A H45C 109.5
H45A C45A H45C 109.5
H45B C45A H45C 109.5
C47A C46A N6A 114.51(18)
C47A C46A H46A 108.6
N6A C46A H46A 108.6
C47A C46A H46B 108.6
N6A C46A H46B 108.6
H46A C46A H46B 107.6
C46A C47A C48A 111.04(18)
C46A C47A H47A 109.4
C48A C47A H47A 109.4
C46A C47A H47B 109.4
C48A C47A H47B 109.4
H47A C47A H47B 108.0
C49A C48A C47A 111.50(19)
C49A C48A H48A 109.3
C47A C48A H48A 109.3
C49A C48A H48B 109.3
C47A C48A H48B 109.3
H48A C48A H48B 108.0
C48A C49A H49A 109.5
C48A C49A H49B 109.5
H49A C49A H49B 109.5
C48A C49A H49C 109.5
H49A C49A H49C 109.5
H49B C49A H49C 109.5
O5A S3A C50A 107.26(12)
O5A S3A C51A 105.83(13)
C50A S3A C51A 97.14(14)
S3A C50A H50A 109.5
S3A C50A H50B 109.5
H50A C50A H50B 109.5
S3A C50A H50C 109.5
H50A C50A H50C 109.5
H50B C50A H50C 109.5
S3A C51A H51A 109.5
S3A C51A H51B 109.5
H51A C51A H51B 109.5
S3A C51A H51C 109.5
H51A C51A H51C 109.5
H51B C51A H51C 109.5
C6B S1B C5B 91.49(10)
C16B S2B C17B 91.40(10)
C18B N1B C7B 114.74(18)
C9B N2B C8B 124.39(19)
C9B N2B H2NB 119.5(17)
C8B N2B H2NB 116.0(17)
C9B N3B C10B 127.7(2)
C9B N3B H3NB 112.1(18)
C10B N3B H3NB 120.1(18)
C20B N4B C19B 123.74(19)
C20B N4B H4NB 117.3(16)
C19B N4B H4NB 118.7(16)
C20B N5B C21B 127.9(2)
C20B N5B H5NB 112.9(17)
C21B N5B H5NB 119.1(17)
C2B C1B H1B1 109.5
C2B C1B H1B2 109.5
H1B1 C1B H1B2 109.5
C2B C1B H1B3 109.5
H1B1 C1B H1B3 109.5
H1B2 C1B H1B3 109.5
C3B C2B C1B 110.0(4)
C3B C2B H2B1 109.7
C1B C2B H2B1 109.7
C3B C2B H2B2 109.7
C1B C2B H2B2 109.7
H2B1 C2B H2B2 108.2
C2B C3B C4B 119.0(3)
C2B C3B H3B1 107.6
C4B C3B H3B1 107.6
C2B C3B H3B2 107.6
C4B C3B H3B2 107.6
H3B1 C3B H3B2 107.0
C2F C1F H1F1 109.5
C2F C1F H1F2 109.5
H1F1 C1F H1F2 109.5
C2F C1F H1F3 109.5
H1F1 C1F H1F3 109.5
H1F2 C1F H1F3 109.5
C1F C2F C3F 115.6(10)
C1F C2F H2F1 108.4
C3F C2F H2F1 108.4
C1F C2F H2F2 108.4
C3F C2F H2F2 108.4
H2F1 C2F H2F2 107.4
C4B C3F C2F 100.1(5)
C4B C3F H3F1 111.8
C2F C3F H3F1 111.8
C4B C3F H3F2 111.8
C2F C3F H3F2 111.8
H3F1 C3F H3F2 109.5
C5B C4B C16B 114.0(2)
C5B C4B C3F 123.6(2)
C16B C4B C3F 122.4(2)
C5B C4B C3B 123.6(2)
C16B C4B C3B 122.4(2)
C4B C5B C7B 121.6(2)
C4B C5B S1B 127.34(17)
C7B C5B S1B 111.04(16)
C8B C6B S1B 113.29(17)
C8B C6B H6B 123.4
S1B C6B H6B 123.4
N1B C7B C5B 124.1(2)
N1B C7B C8B 123.9(2)
C5B C7B C8B 111.99(19)
C6B C8B N2B 128.9(2)
C6B C8B C7B 112.2(2)
N2B C8B C7B 118.92(19)
O1B C9B N3B 124.7(2)
O1B C9B N2B 122.3(2)
N3B C9B N2B 112.95(19)
C11B C10B C15B 118.6(2)
C11B C10B N3B 124.6(2)
C15B C10B N3B 116.8(2)
C12B C11B C10B 119.7(2)
C12B C11B H11B 120.1
C10B C11B H11B 120.1
C13B C12B C11B 121.5(2)
C13B C12B H12B 119.3
C11B C12B H12B 119.3
C12B C13B C14B 118.9(2)
C12B C13B H13B 120.6
C14B C13B H13B 120.6
C13B C14B C15B 120.6(2)
C13B C14B H14B 119.7
C15B C14B H14B 119.7
C14B C15B C10B 120.7(2)
C14B C15B H15B 119.6
C10B C15B H15B 119.6
C4B C16B C18B 121.3(2)
C4B C16B S2B 127.38(17)
C18B C16B S2B 111.26(16)
C19B C17B S2B 113.14(16)
C19B C17B H17B 123.4
S2B C17B H17B 123.4
N1B C18B C16B 124.27(19)
N1B C18B C19B 124.13(19)
C16B C18B C19B 111.56(18)
C17B C19B N4B 128.7(2)
C17B C19B C18B 112.62(19)
N4B C19B C18B 118.71(19)
O2B C20B N5B 124.4(2)
O2B C20B N4B 123.1(2)
N5B C20B N4B 112.48(19)
C26B C21B C22B 119.0(2)
C26B C21B N5B 116.4(2)
C22B C21B N5B 124.5(2)
C23B C22B C21B 119.2(2)
C23B C22B H22B 120.4
C21B C22B H22B 120.4
C24B C23B C22B 121.7(3)
C24B C23B H23B 119.2
C22B C23B H23B 119.2
C23B C24B C25B 119.2(3)
C23B C24B H24B 120.4
C25B C24B H24B 120.4
C24B C25B C26B 120.6(3)
C24B C25B H25B 119.7
C26B C25B H25B 119.7
C25B C26B C21B 120.4(2)
C25B C26B H26B 119.8
C21B C26B H26B 119.8
O3B C27B O4B 125.3(2)
O3B C27B C28B 117.4(2)
O4B C27B C28B 117.3(2)
C29B C28B C33B 118.8(2)
C29B C28B C27B 120.2(2)
C33B C28B C27B 121.0(2)
C30B C29B C28B 120.5(2)
C30B C29B H29B 119.7
C28B C29B H29B 119.7
C31B C30B C29B 120.1(2)
C31B C30B H30B 119.9
C29B C30B H30B 119.9
C30B C31B C32B 119.9(2)
C30B C31B H31B 120.0
C32B C31B H31B 120.0
C33B C32B C31B 120.1(2)
C33B C32B H32B 120.0
C31B C32B H32B 120.0
C32B C33B C28B 120.5(2)
C32B C33B H33B 119.8
C28B C33B H33B 119.8
C34F N6B C46B 110.64(18)
C34B N6B C46B 110.64(18)
C34F N6B C38B 110.28(17)
C34B N6B C38B 110.28(17)
C46B N6B C38B 107.24(16)
C34F N6B C42B 106.78(17)
C34B N6B C42B 106.78(17)
C46B N6B C42B 111.38(17)
C38B N6B C42B 110.56(18)
N6B C34B C35B 115.4(3)
N6B C34B H34C 108.4
C35B C34B H34C 108.4
N6B C34B H34D 108.4
C35B C34B H34D 108.4
H34C C34B H34D 107.5
C34B C35B C36B 105.8(5)
C34B C35B H35C 110.6
C36B C35B H35C 110.6
C34B C35B H35D 110.6
C36B C35B H35D 110.6
H35C C35B H35D 108.7
C37B C36B C35B 112.7(5)
C37B C36B H36C 109.1
C35B C36B H36C 109.1
C37B C36B H36D 109.1
C35B C36B H36D 109.1
H36C C36B H36D 107.8
C36B C37B H37D 109.5
C36B C37B H37E 109.5
H37D C37B H37E 109.5
C36B C37B H37F 109.5
H37D C37B H37F 109.5
H37E C37B H37F 109.5
C35F C34F N6B 115.4(7)
C35F C34F H34K 108.4
N6B C34F H34K 108.4
C35F C34F H34L 108.4
N6B C34F H34L 108.4
H34K C34F H34L 107.5
C34F C35F C36F 117.6(15)
C34F C35F H35K 107.9
C36F C35F H35K 107.9
C34F C35F H35L 107.9
C36F C35F H35L 107.9
H35K C35F H35L 107.2
C37F C36F C35F 91.2(12)
C37F C36F H36K 113.4
C35F C36F H36K 113.4
C37F C36F H36L 113.4
C35F C36F H36L 113.4
H36K C36F H36L 110.7
C36F C37F H37P 109.5
C36F C37F H37Q 109.5
H37P C37F H37Q 109.5
C36F C37F H37R 109.5
H37P C37F H37R 109.5
H37Q C37F H37R 109.5
N6B C38B C39B 115.23(18)
N6B C38B H38C 108.5
C39B C38B H38C 108.5
N6B C38B H38D 108.5
C39B C38B H38D 108.5
H38C C38B H38D 107.5
C38B C39B C40B 110.24(19)
C38B C39B H39C 109.6
C40B C39B H39C 109.6
C38B C39B H39D 109.6
C40B C39B H39D 109.6
H39C C39B H39D 108.1
C41B C40B C39B 112.7(2)
C41B C40B H40C 109.1
C39B C40B H40C 109.1
C41B C40B H40D 109.1
C39B C40B H40D 109.1
H40C C40B H40D 107.8
C40B C41B H41D 109.5
C40B C41B H41E 109.5
H41D C41B H41E 109.5
C40B C41B H41F 109.5
H41D C41B H41F 109.5
H41E C41B H41F 109.5
N6B C42B C43B 115.14(18)
N6B C42B H42C 108.5
C43B C42B H42C 108.5
N6B C42B H42D 108.5
C43B C42B H42D 108.5
H42C C42B H42D 107.5
C42B C43B C44B 110.2(2)
C42B C43B H43C 109.6
C44B C43B H43C 109.6
C42B C43B H43D 109.6
C44B C43B H43D 109.6
H43C C43B H43D 108.1
C45B C44B C43B 112.9(2)
C45B C44B H44C 109.0
C43B C44B H44C 109.0
C45B C44B H44D 109.0
C43B C44B H44D 109.0
H44C C44B H44D 107.8
C44B C45B H45D 109.5
C44B C45B H45E 109.5
H45D C45B H45E 109.5
C44B C45B H45F 109.5
H45D C45B H45F 109.5
H45E C45B H45F 109.5
C47B C46B N6B 115.05(18)
C47B C46B H46C 108.5
N6B C46B H46C 108.5
C47B C46B H46D 108.5
N6B C46B H46D 108.5
H46C C46B H46D 107.5
C46B C47B C48B 111.10(19)
C46B C47B H47C 109.4
C48B C47B H47C 109.4
C46B C47B H47D 109.4
C48B C47B H47D 109.4
H47C C47B H47D 108.0
C49B C48B C47B 112.2(2)
C49B C48B H48C 109.2
C47B C48B H48C 109.2
C49B C48B H48D 109.2
C47B C48B H48D 109.2
H48C C48B H48D 107.9
C48B C49B H49D 109.5
C48B C49B H49E 109.5
H49D C49B H49E 109.5
C48B C49B H49F 109.5
H49D C49B H49F 109.5
H49E C49B H49F 109.5
O5B S3B C51B 106.13(12)
O5B S3B C50B 106.06(13)
C51B S3B C50B 96.87(13)
S3B C50B H50D 109.5
S3B C50B H50E 109.5
H50D C50B H50E 109.5
S3B C50B H50F 109.5
H50D C50B H50F 109.5
H50E C50B H50F 109.5
S3B C51B H51D 109.5
S3B C51B H51E 109.5
H51D C51B H51E 109.5
S3B C51B H51F 109.5
H51D C51B H51F 109.5
H51E C51B H51F 109.5
C5C S1C C6C 91.39(10)
C16C S2C C17C 91.42(10)
C7C N1C C18C 114.70(18)
C9C N2C C8C 124.16(19)
C9C N2C H2NC 120.0(16)
C8C N2C H2NC 115.6(16)
C9C N3C C10C 127.1(2)
C9C N3C H3NC 113.6(19)
C10C N3C H3NC 118.0(19)
C20C N4C C19C 124.70(19)
C20C N4C H4NC 117.2(18)
C19C N4C H4NC 118.0(18)
C20C N5C C21C 128.2(2)
C20C N5C H5NC 115.0(16)
C21C N5C H5NC 116.6(16)
C2C C1C H1C1 109.5
C2C C1C H1C2 109.5
H1C1 C1C H1C2 109.5
C2C C1C H1C3 109.5
H1C1 C1C H1C3 109.5
H1C2 C1C H1C3 109.5
C1C C2C C3C 112.6(2)
C1C C2C H2C1 109.1
C3C C2C H2C1 109.1
C1C C2C H2C2 109.1
C3C C2C H2C2 109.1
H2C1 C2C H2C2 107.8
C4C C3C C2C 111.46(18)
C4C C3C H3C1 109.3
C2C C3C H3C1 109.3
C4C C3C H3C2 109.3
C2C C3C H3C2 109.3
H3C1 C3C H3C2 108.0
C16C C4C C5C 113.78(19)
C16C C4C C3C 123.27(19)
C5C C4C C3C 122.82(19)
C4C C5C C7C 121.65(19)
C4C C5C S1C 127.06(17)
C7C C5C S1C 111.14(16)
C8C C6C S1C 113.44(16)
C8C C6C H6C 123.3
S1C C6C H6C 123.3
N1C C7C C5C 123.97(19)
N1C C7C C8C 124.05(19)
C5C C7C C8C 111.87(18)
C6C C8C N2C 128.3(2)
C6C C8C C7C 112.15(19)
N2C C8C C7C 119.47(18)
O1C C9C N3C 124.4(2)
O1C C9C N2C 122.4(2)
N3C C9C N2C 113.24(19)
C11C C10C C15C 118.9(2)
C11C C10C N3C 124.3(2)
C15C C10C N3C 116.7(2)
C10C C11C C12C 119.6(2)
C10C C11C H11C 120.2
C12C C11C H11C 120.2
C13C C12C C11C 121.4(2)
C13C C12C H12C 119.3
C11C C12C H12C 119.3
C12C C13C C14C 119.0(2)
C12C C13C H13C 120.5
C14C C13C H13C 120.5
C15C C14C C13C 120.2(3)
C15C C14C H14C 119.9
C13C C14C H14C 119.9
C14C C15C C10C 120.8(2)
C14C C15C H15C 119.6
C10C C15C H15C 119.6
C4C C16C C18C 121.63(19)
C4C C16C S2C 127.29(17)
C18C C16C S2C 111.04(16)
C19C C17C S2C 113.13(16)
C19C C17C H17C 123.4
S2C C17C H17C 123.4
N1C C18C C16C 124.26(19)
N1C C18C C19C 123.67(19)
C16C C18C C19C 112.04(19)
C17C C19C N4C 129.4(2)
C17C C19C C18C 112.37(19)
N4C C19C C18C 118.21(19)
O2C C20C N5C 125.0(2)
O2C C20C N4C 122.2(2)
N5C C20C N4C 112.77(19)
C26C C21C C22C 118.7(2)
C26C C21C N5C 116.9(2)
C22C C21C N5C 124.4(2)
C23C C22C C21C 119.7(2)
C23C C22C H22C 120.1
C21C C22C H22C 120.1
C24C C23C C22C 121.4(2)
C24C C23C H23C 119.3
C22C C23C H23C 119.3
C23C C24C C25C 118.9(2)
C23C C24C H24C 120.6
C25C C24C H24C 120.6
C24C C25C C26C 120.7(2)
C24C C25C H25C 119.6
C26C C25C H25C 119.6
C25C C26C C21C 120.5(2)
C25C C26C H26C 119.7
C21C C26C H26C 119.7
O4C C27C O3C 125.0(2)
O4C C27C C28C 117.4(2)
O3C C27C C28C 117.6(2)
C29C C28C C33C 119.3(2)
C29C C28C C27C 120.7(2)
C33C C28C C27C 120.0(2)
C30C C29C C28C 120.3(2)
C30C C29C H29C 119.8
C28C C29C H29C 119.8
C31C C30C C29C 120.2(2)
C31C C30C H30C 119.9
C29C C30C H30C 119.9
C32C C31C C30C 120.1(2)
C32C C31C H31C 120.0
C30C C31C H31C 120.0
C31C C32C C33C 120.2(2)
C31C C32C H32C 119.9
C33C C32C H32C 119.9
C28C C33C C32C 120.0(2)
C28C C33C H33C 120.0
C32C C33C H33C 120.0
C34C N6C C38C 110.87(18)
C34C N6C C46C 110.66(17)
C38C N6C C46C 106.55(16)
C34C N6C C42C 107.34(16)
C38C N6C C42C 110.31(17)
C46C N6C C42C 111.15(17)
N6C C34C C35C 115.06(18)
N6C C34C H34E 108.5
C35C C34C H34E 108.5
N6C C34C H34F 108.5
C35C C34C H34F 108.5
H34E C34C H34F 107.5
C34C C35C C36C 110.30(19)
C34C C35C H35E 109.6
C36C C35C H35E 109.6
C34C C35C H35F 109.6
C36C C35C H35F 109.6
H35E C35C H35F 108.1
C37C C36C C35C 113.1(2)
C37C C36C H36E 109.0
C35C C36C H36E 109.0
C37C C36C H36F 109.0
C35C C36C H36F 109.0
H36E C36C H36F 107.8
C36C C37C H37G 109.5
C36C C37C H37H 109.5
H37G C37C H37H 109.5
C36C C37C H37I 109.5
H37G C37C H37I 109.5
H37H C37C H37I 109.5
C39C C38C N6C 116.50(18)
C39C C38C H38E 108.2
N6C C38C H38E 108.2
C39C C38C H38F 108.2
N6C C38C H38F 108.2
H38E C38C H38F 107.3
C38C C39C C40C 109.17(19)
C38C C39C H39E 109.8
C40C C39C H39E 109.8
C38C C39C H39F 109.8
C40C C39C H39F 109.8
H39E C39C H39F 108.3
C41C C40C C39C 112.9(2)
C41C C40C H40E 109.0
C39C C40C H40E 109.0
C41C C40C H40F 109.0
C39C C40C H40F 109.0
H40E C40C H40F 107.8
C40C C41C H41G 109.5
C40C C41C H41H 109.5
H41G C41C H41H 109.5
C40C C41C H41I 109.5
H41G C41C H41I 109.5
H41H C41C H41I 109.5
C43C C42C N6C 114.56(18)
C43C C42C H42E 108.6
N6C C42C H42E 108.6
C43C C42C H42F 108.6
N6C C42C H42F 108.6
H42E C42C H42F 107.6
C42C C43C C44C 111.47(18)
C42C C43C H43E 109.3
C44C C43C H43E 109.3
C42C C43C H43F 109.3
C44C C43C H43F 109.3
H43E C43C H43F 108.0
C43C C44C C45C 110.87(19)
C43C C44C H44E 109.5
C45C C44C H44E 109.5
C43C C44C H44F 109.5
C45C C44C H44F 109.5
H44E C44C H44F 108.1
C44C C45C H45G 109.5
C44C C45C H45H 109.5
H45G C45C H45H 109.5
C44C C45C H45I 109.5
H45G C45C H45I 109.5
H45H C45C H45I 109.5
C47C C46C N6C 115.26(18)
C47C C46C H46E 108.5
N6C C46C H46E 108.5
C47C C46C H46F 108.5
N6C C46C H46F 108.5
H46E C46C H46F 107.5
C46C C47C C48C 109.9(2)
C46C C47C H47E 109.7
C48C C47C H47E 109.7
C46C C47C H47F 109.7
C48C C47C H47F 109.7
H47E C47C H47F 108.2
C49C C48C C47C 112.6(2)
C49C C48C H48E 109.1
C47C C48C H48E 109.1
C49C C48C H48F 109.1
C47C C48C H48F 109.1
H48E C48C H48F 107.8
C48C C49C H49G 109.5
C48C C49C H49H 109.5
H49G C49C H49H 109.5
C48C C49C H49I 109.5
H49G C49C H49I 109.5
H49H C49C H49I 109.5
O5C S3C C50C 108.1(2)
O5C S3C C51C 106.2(3)
C50C S3C C51C 97.2(3)
S3C C50C H50G 109.5
S3C C50C H50H 109.5
H50G C50C H50H 109.5
S3C C50C H50I 109.5
H50G C50C H50I 109.5
H50H C50C H50I 109.5
S3C C51C H51G 109.5
S3C C51C H51H 109.5
H51G C51C H51H 109.5
S3C C51C H51I 109.5
H51G C51C H51I 109.5
H51H C51C H51I 109.5
O5G S3G C50G 107.0(7)
O5G S3G C51G 101.5(6)
C50G S3G C51G 98.5(7)
S3G C50G H50S 109.5
S3G C50G H50T 109.5
H50S C50G H50T 109.5
S3G C50G H50U 109.5
H50S C50G H50U 109.5
H50T C50G H50U 109.5
S3G C51G H51S 109.5
S3G C51G H51T 109.5
H51S C51G H51T 109.5
S3G C51G H51U 109.5
H51S C51G H51U 109.5
H51T C51G H51U 109.5
O5I S3I C50I 116.(2)
O5I S3I C51I 98.4(15)
C50I S3I C51I 99.1(17)
S3I C50I H50M 109.5
S3I C50I H50N 109.5
H50M C50I H50N 109.5
S3I C50I H50O 109.5
H50M C50I H50O 109.5
H50N C50I H50O 109.5
S3I C51I H51M 109.5
S3I C51I H51N 109.5
H51M C51I H51N 109.5
S3I C51I H51O 109.5
H51M C51I H51O 109.5
H51N C51I H51O 109.5
C5D S1D C6D 91.35(10)
C16D S2D C17D 91.31(11)
C7D N1D C18D 115.07(18)
C9D N2D C8D 124.04(19)
C9D N2D H2ND 116.0(17)
C8D N2D H2ND 119.9(17)
C9D N3D C10D 126.9(2)
C9D N3D H3ND 112.9(18)
C10D N3D H3ND 119.1(18)
C20D N4D C19D 124.1(2)
C20D N4D H4ND 119.1(19)
C19D N4D H4ND 116.7(19)
C20D N5D C21D 126.6(2)
C20D N5D H5ND 115.0(17)
C21D N5D H5ND 118.2(17)
C2D C1D H1D1 109.5
C2D C1D H1D2 109.5
H1D1 C1D H1D2 109.5
C2D C1D H1D3 109.5
H1D1 C1D H1D3 109.5
H1D2 C1D H1D3 109.5
C1D C2D C3D 113.1(2)
C1D C2D H2D1 109.0
C3D C2D H2D1 108.9
C1D C2D H2D2 109.0
C3D C2D H2D2 109.0
H2D1 C2D H2D2 107.8
C4D C3D C2D 110.95(19)
C4D C3D H3D1 109.4
C2D C3D H3D1 109.4
C4D C3D H3D2 109.4
C2D C3D H3D2 109.4
H3D1 C3D H3D2 108.0
C16D C4D C5D 113.8(2)
C16D C4D C3D 122.8(2)
C5D C4D C3D 123.1(2)
C4D C5D C7D 121.56(19)
C4D C5D S1D 127.00(17)
C7D C5D S1D 111.36(16)
C8D C6D S1D 113.29(17)
C8D C6D H6D 123.4
S1D C6D H6D 123.4
N1D C7D C5D 123.9(2)
N1D C7D C8D 124.5(2)
C5D C7D C8D 111.50(18)
C6D C8D N2D 128.6(2)
C6D C8D C7D 112.5(2)
N2D C8D C7D 118.86(19)
O1D C9D N3D 123.9(2)
O1D C9D N2D 122.7(2)
N3D C9D N2D 113.45(19)
C11D C10D C15D 118.1(2)
C11D C10D N3D 124.7(2)
C15D C10D N3D 117.2(2)
C12D C11D C10D 120.0(2)
C12D C11D H11D 120.0
C10D C11D H11D 120.0
C13D C12D C11D 121.7(2)
C13D C12D H12D 119.1
C11D C12D H12D 119.1
C14D C13D C12D 118.6(3)
C14D C13D H13D 120.7
C12D C13D H13D 120.7
C13D C14D C15D 120.9(3)
C13D C14D H14D 119.6
C15D C14D H14D 119.6
C14D C15D C10D 120.7(2)
C14D C15D H15D 119.7
C10D C15D H15D 119.7
C4D C16D C18D 121.6(2)
C4D C16D S2D 126.96(17)
C18D C16D S2D 111.40(16)
C19D C17D S2D 113.32(17)
C19D C17D H17D 123.3
S2D C17D H17D 123.3
N1D C18D C16D 123.94(19)
N1D C18D C19D 124.6(2)
C16D C18D C19D 111.48(19)
C17D C19D N4D 128.9(2)
C17D C19D C18D 112.49(19)
N4D C19D C18D 118.57(19)
O2D C20D N5D 124.3(2)
O2D C20D N4D 122.4(2)
N5D C20D N4D 113.27(19)
C26D C21D C22D 118.4(2)
C26D C21D N5D 117.6(2)
C22D C21D N5D 124.1(2)
C21D C22D C23D 120.4(2)
C21D C22D H22D 119.8
C23D C22D H22D 119.8
C24D C23D C22D 120.9(2)
C24D C23D H23D 119.5
C22D C23D H23D 119.5
C23D C24D C25D 118.9(2)
C23D C24D H24D 120.6
C25D C24D H24D 120.6
C24D C25D C26D 120.8(3)
C24D C25D H25D 119.6
C26D C25D H25D 119.6
C25D C26D C21D 120.6(2)
C25D C26D H26D 119.7
C21D C26D H26D 119.7
O3D C27D O4D 125.0(2)
O3D C27D C28D 117.5(2)
O4D C27D C28D 117.6(2)
C33D C28D C29D 119.5(2)
C33D C28D C27D 119.9(2)
C29D C28D C27D 120.5(2)
C30D C29D C28D 120.7(2)
C30D C29D H29D 119.7
C28D C29D H29D 119.7
C29D C30D C31D 119.4(3)
C29D C30D H30D 120.3
C31D C30D H30D 120.3
C32D C31D C30D 120.4(3)
C32D C31D H31D 119.8
C30D C31D H31D 119.8
C31D C32D C33D 120.3(3)
C31D C32D H32D 119.9
C33D C32D H32D 119.9
C28D C33D C32D 119.7(3)
C28D C33D H33D 120.1
C32D C33D H33D 120.1
C38D N6D C34D 110.87(19)
C38D N6D C46H 106.67(17)
C34D N6D C46H 110.77(19)
C38D N6D C46D 106.67(17)
C34D N6D C46D 110.77(19)
C38D N6D C42D 110.92(18)
C34D N6D C42D 106.82(17)
C46H N6D C42D 110.84(19)
C46D N6D C42D 110.84(19)
N6D C34D C35D 115.58(19)
N6D C34D H34G 108.4
C35D C34D H34G 108.4
N6D C34D H34H 108.4
C35D C34D H34H 108.4
H34G C34D H34H 107.4
C34D C35D C36D 109.59(19)
C34D C35D H35G 109.8
C36D C35D H35G 109.8
C34D C35D H35H 109.8
C36D C35D H35H 109.8
H35G C35D H35H 108.2
C37D C36D C35D 112.9(2)
C37D C36D H36G 109.0
C35D C36D H36G 109.0
C37D C36D H36H 109.0
C35D C36D H36H 109.0
H36G C36D H36H 107.8
C36D C37D H37J 109.5
C36D C37D H37K 109.5
H37J C37D H37K 109.5
C36D C37D H37L 109.5
H37J C37D H37L 109.5
H37K C37D H37L 109.5
N6D C38D C39D 114.65(18)
N6D C38D H38G 108.6
C39D C38D H38G 108.6
N6D C38D H38H 108.6
C39D C38D H38H 108.6
H38G C38D H38H 107.6
C38D C39D C40D 111.8(2)
C38D C39D H39G 109.3
C40D C39D H39G 109.3
C38D C39D H39H 109.3
C40D C39D H39H 109.3
H39G C39D H39H 107.9
C41D C40D C39D 114.3(2)
C41D C40D H40G 108.7
C39D C40D H40G 108.7
C41D C40D H40H 108.7
C39D C40D H40H 108.7
H40G C40D H40H 107.6
C40D C41D H41J 109.5
C40D C41D H41K 109.5
H41J C41D H41K 109.5
C40D C41D H41L 109.5
H41J C41D H41L 109.5
H41K C41D H41L 109.5
C43D C42D N6D 115.27(19)
C43D C42D H42G 108.5
N6D C42D H42G 108.5
C43D C42D H42H 108.5
N6D C42D H42H 108.5
H42G C42D H42H 107.5
C42D C43D C44D 110.1(2)
C42D C43D H43G 109.6
C44D C43D H43G 109.6
C42D C43D H43H 109.6
C44D C43D H43H 109.6
H43G C43D H43H 108.2
C45D C44D C43D 112.8(2)
C45D C44D H44G 109.0
C43D C44D H44G 109.0
C45D C44D H44H 109.0
C43D C44D H44H 109.0
H44G C44D H44H 107.8
C44D C45D H45J 109.5
C44D C45D H45K 109.5
H45J C45D H45K 109.5
C44D C45D H45L 109.5
H45J C45D H45L 109.5
H45K C45D H45L 109.5
C47D C46D N6D 120.0(3)
C47D C46D H46G 107.3
N6D C46D H46G 107.3
C47D C46D H46H 107.3
N6D C46D H46H 107.3
H46G C46D H46H 106.9
C48D C47D C46D 110.6(4)
C48D C47D H47G 109.5
C46D C47D H47G 109.5
C48D C47D H47H 109.5
C46D C47D H47H 109.5
H47G C47D H47H 108.1
C47D C48D C49D 114.5(5)
C47D C48D H48G 108.6
C49D C48D H48G 108.6
C47D C48D H48H 108.6
C49D C48D H48H 108.6
H48G C48D H48H 107.6
C48D C49D H49J 109.5
C48D C49D H49K 109.5
H49J C49D H49K 109.5
C48D C49D H49L 109.5
H49J C49D H49L 109.5
H49K C49D H49L 109.5
N6D C46H C47H 109.1(3)
N6D C46H H46I 109.9
C47H C46H H46I 109.9
N6D C46H H46J 109.9
C47H C46H H46J 109.9
H46I C46H H46J 108.3
C48H C47H C46H 105.2(6)
C48H C47H H47I 110.7
C46H C47H H47I 110.7
C48H C47H H47J 110.7
C46H C47H H47J 110.7
H47I C47H H47J 108.8
C49H C48H C47H 112.1(7)
C49H C48H H48I 109.2
C47H C48H H48I 109.2
C49H C48H H48J 109.2
C47H C48H H48J 109.2
H48I C48H H48J 107.9
C48H C49H H49M 109.5
C48H C49H H49N 109.5
H49M C49H H49N 109.5
C48H C49H H49O 109.5
H49M C49H H49O 109.5
H49N C49H H49O 109.5
O5D S3D C51D 106.55(13)
O5D S3D C50D 105.86(15)
C51D S3D C50D 96.93(15)
S3D C50D H50J 109.5
S3D C50D H50K 109.5
H50J C50D H50K 109.5
S3D C50D H50L 109.5
H50J C50D H50L 109.5
H50K C50D H50L 109.5
S3D C51D H51J 109.5
S3D C51D H51K 109.5
H51J C51D H51K 109.5
S3D C51D H51L 109.5
H51J C51D H51L 109.5
H51K C51D H51L 109.5

loop_
_geom_bond_atom_site_label_1
_geom_bond_atom_site_label_2
_geom_bond_distance
S1A C5A 1.736(2)
S1A C6A 1.744(2)
S2A C16A 1.735(2)
S2A C17A 1.737(2)
O1A C9A 1.228(2)
O2A C20A 1.220(2)
N1A C18A 1.337(3)
N1A C7A 1.347(3)
N2A C9A 1.372(3)
N2A C8A 1.388(3)
N2A H2NA 0.82(2)
N3A C9A 1.365(3)
N3A C10A 1.405(3)
N3A H3NA 0.88(2)
N4A C20A 1.379(3)
N4A C19A 1.394(3)
N4A H4NA 0.80(2)
N5A C20A 1.367(3)
N5A C21A 1.402(3)
N5A H5NA 0.80(2)
C1A C2A 1.522(3)
C1A H1A1 0.98
C1A H1A2 0.98
C1A H1A3 0.98
C2A C3A 1.521(3)
C2A H2A1 0.99
C2A H2A2 0.99
C3A C4A 1.504(3)
C3A H3A1 0.99
C3A H3A2 0.99
C4A C5A 1.389(3)
C4A C16A 1.395(3)
C5A C7A 1.411(3)
C6A C8A 1.356(3)
C6A H6A 0.95
C7A C8A 1.441(3)
C10A C11A 1.392(3)
C10A C15A 1.393(3)
C11A C12A 1.383(3)
C11A H11A 0.95
C12A C13A 1.374(3)
C12A H12A 0.95
C13A C14A 1.380(4)
C13A H13A 0.95
C14A C15A 1.379(3)
C14A H14A 0.95
C15A H15A 0.95
C16A C18A 1.417(3)
C17A C19A 1.362(3)
C17A H17A 0.95
C18A C19A 1.448(3)
C21A C26A 1.388(3)
C21A C22A 1.389(3)
C22A C23A 1.387(3)
C22A H22A 0.95
C23A C24A 1.369(4)
C23A H23A 0.95
C24A C25A 1.380(4)
C24A H24A 0.95
C25A C26A 1.383(4)
C25A H25A 0.95
C26A H26A 0.95
O3A C27A 1.254(3)
O4A C27A 1.260(3)
C27A C28A 1.505(3)
C28A C33A 1.389(3)
C28A C29A 1.392(3)
C29A C30A 1.388(3)
C29A H29A 0.95
C30A C31A 1.377(4)
C30A H30A 0.95
C31A C32A 1.371(4)
C31A H31A 0.95
C32A C33A 1.383(3)
C32A H32A 0.95
C33A H33A 0.95
N6A C42A 1.509(3)
N6A C34A 1.516(3)
N6A C46A 1.523(3)
N6A C38A 1.529(3)
C34A C35A 1.523(3)
C34A H34A 0.99
C34A H34B 0.99
C35A C36A 1.531(3)
C35A H35A 0.99
C35A H35B 0.99
C36A C37A 1.515(3)
C36A H36A 0.99
C36A H36B 0.99
C37A H37A 0.98
C37A H37B 0.98
C37A H37C 0.98
C38A C39A 1.526(3)
C38A H38A 0.99
C38A H38B 0.99
C39A C40A 1.534(3)
C39A H39A 0.99
C39A H39B 0.99
C40A C41A 1.503(3)
C40A H40A 0.99
C40A H40B 0.99
C41A H41A 0.98
C41A H41B 0.98
C41A H41C 0.98
C42A C43A 1.522(3)
C42A H42A 0.99
C42A H42B 0.99
C43A C44A 1.515(3)
C43A H43A 0.99
C43A H43B 0.99
C44A C45A 1.514(3)
C44A H44A 0.99
C44A H44B 0.99
C45A H45A 0.98
C45A H45B 0.98
C45A H45C 0.98
C46A C47A 1.514(3)
C46A H46A 0.99
C46A H46B 0.99
C47A C48A 1.518(3)
C47A H47A 0.99
C47A H47B 0.99
C48A C49A 1.514(3)
C48A H48A 0.99
C48A H48B 0.99
C49A H49A 0.98
C49A H49B 0.98
C49A H49C 0.98
S3A O5A 1.4940(19)
S3A C50A 1.779(3)
S3A C51A 1.786(3)
C50A H50A 0.98
C50A H50B 0.98
C50A H50C 0.98
C51A H51A 0.98
C51A H51B 0.98
C51A H51C 0.98
S1B C6B 1.737(2)
S1B C5B 1.740(2)
S2B C16B 1.734(2)
S2B C17B 1.740(2)
O1B C9B 1.226(3)
O2B C20B 1.227(2)
N1B C18B 1.337(3)
N1B C7B 1.339(3)
N2B C9B 1.373(3)
N2B C8B 1.391(3)
N2B H2NB 0.83(3)
N3B C9B 1.366(3)
N3B C10B 1.405(3)
N3B H3NB 0.85(3)
N4B C20B 1.374(3)
N4B C19B 1.396(3)
N4B H4NB 0.85(2)
N5B C20B 1.367(3)
N5B C21B 1.402(3)
N5B H5NB 0.81(2)
C1B C2B 1.488(7)
C1B H1B1 0.98
C1B H1B2 0.98
C1B H1B3 0.98
C2B C3B 1.446(4)
C2B H2B1 0.99
C2B H2B2 0.99
C3B C4B 1.505(3)
C3B H3B1 0.99
C3B H3B2 0.99
C1F C2F 1.483(16)
C1F H1F1 0.98
C1F H1F2 0.98
C1F H1F3 0.98
C2F C3F 1.785(13)
C2F H2F1 0.99
C2F H2F2 0.99
C3F C4B 1.505(3)
C3F H3F1 0.99
C3F H3F2 0.99
C4B C5B 1.387(3)
C4B C16B 1.392(3)
C5B C7B 1.414(3)
C6B C8B 1.361(3)
C6B H6B 0.95
C7B C8B 1.447(3)
C10B C11B 1.390(3)
C10B C15B 1.394(3)
C11B C12B 1.384(3)
C11B H11B 0.95
C12B C13B 1.378(3)
C12B H12B 0.95
C13B C14B 1.379(4)
C13B H13B 0.95
C14B C15B 1.379(3)
C14B H14B 0.95
C15B H15B 0.95
C16B C18B 1.414(3)
C17B C19B 1.351(3)
C17B H17B 0.95
C18B C19B 1.446(3)
C21B C26B 1.388(3)
C21B C22B 1.389(3)
C22B C23B 1.381(3)
C22B H22B 0.95
C23B C24B 1.366(4)
C23B H23B 0.95
C24B C25B 1.369(4)
C24B H24B 0.95
C25B C26B 1.379(4)
C25B H25B 0.95
C26B H26B 0.95
O3B C27B 1.253(3)
O4B C27B 1.264(3)
C27B C28B 1.511(3)
C28B C29B 1.390(3)
C28B C33B 1.390(3)
C29B C30B 1.386(3)
C29B H29B 0.95
C30B C31B 1.375(3)
C30B H30B 0.95
C31B C32B 1.385(3)
C31B H31B 0.95
C32B C33B 1.382(3)
C32B H32B 0.95
C33B H33B 0.95
N6B C34F 1.516(3)
N6B C34B 1.516(3)
N6B C46B 1.516(3)
N6B C38B 1.517(3)
N6B C42B 1.523(3)
C34B C35B 1.534(8)
C34B H34C 0.99
C34B H34D 0.99
C35B C36B 1.570(9)
C35B H35C 0.99
C35B H35D 0.99
C36B C37B 1.498(7)
C36B H36C 0.99
C36B H36D 0.99
C37B H37D 0.98
C37B H37E 0.98
C37B H37F 0.98
C34F C35F 1.498(18)
C34F H34K 0.99
C34F H34L 0.99
C35F C36F 1.54(2)
C35F H35K 0.99
C35F H35L 0.99
C36F C37F 1.540(15)
C36F H36K 0.99
C36F H36L 0.99
C37F H37P 0.98
C37F H37Q 0.98
C37F H37R 0.98
C38B C39B 1.520(3)
C38B H38C 0.99
C38B H38D 0.99
C39B C40B 1.522(3)
C39B H39C 0.99
C39B H39D 0.99
C40B C41B 1.521(3)
C40B H40C 0.99
C40B H40D 0.99
C41B H41D 0.98
C41B H41E 0.98
C41B H41F 0.98
C42B C43B 1.524(3)
C42B H42C 0.99
C42B H42D 0.99
C43B C44B 1.537(3)
C43B H43C 0.99
C43B H43D 0.99
C44B C45B 1.503(4)
C44B H44C 0.99
C44B H44D 0.99
C45B H45D 0.98
C45B H45E 0.98
C45B H45F 0.98
C46B C47B 1.512(3)
C46B H46C 0.99
C46B H46D 0.99
C47B C48B 1.521(3)
C47B H47C 0.99
C47B H47D 0.99
C48B C49B 1.516(3)
C48B H48C 0.99
C48B H48D 0.99
C49B H49D 0.98
C49B H49E 0.98
C49B H49F 0.98
S3B O5B 1.4925(19)
S3B C51B 1.785(2)
S3B C50B 1.787(3)
C50B H50D 0.98
C50B H50E 0.98
C50B H50F 0.98
C51B H51D 0.98
C51B H51E 0.98
C51B H51F 0.98
S1C C5C 1.735(2)
S1C C6C 1.739(2)
S2C C16C 1.739(2)
S2C C17C 1.743(2)
O1C C9C 1.224(2)
O2C C20C 1.229(3)
N1C C7C 1.340(3)
N1C C18C 1.342(3)
N2C C9C 1.376(3)
N2C C8C 1.398(3)
N2C H2NC 0.82(2)
N3C C9C 1.366(3)
N3C C10C 1.409(3)
N3C H3NC 0.79(3)
N4C C20C 1.375(3)
N4C C19C 1.390(3)
N4C H4NC 0.79(2)
N5C C20C 1.357(3)
N5C C21C 1.404(3)
N5C H5NC 0.87(2)
C1C C2C 1.519(3)
C1C H1C1 0.98
C1C H1C2 0.98
C1C H1C3 0.98
C2C C3C 1.529(3)
C2C H2C1 0.99
C2C H2C2 0.99
C3C C4C 1.506(3)
C3C H3C1 0.99
C3C H3C2 0.99
C4C C16C 1.389(3)
C4C C5C 1.393(3)
C5C C7C 1.416(3)
C6C C8C 1.356(3)
C6C H6C 0.95
C7C C8C 1.446(3)
C10C C11C 1.383(3)
C10C C15C 1.387(3)
C11C C12C 1.387(3)
C11C H11C 0.95
C12C C13C 1.369(4)
C12C H12C 0.95
C13C C14C 1.382(4)
C13C H13C 0.95
C14C C15C 1.379(4)
C14C H14C 0.95
C15C H15C 0.95
C16C C18C 1.412(3)
C17C C19C 1.355(3)
C17C H17C 0.95
C18C C19C 1.446(3)
C21C C26C 1.391(3)
C21C C22C 1.393(3)
C22C C23C 1.386(3)
C22C H22C 0.95
C23C C24C 1.372(3)
C23C H23C 0.95
C24C C25C 1.380(4)
C24C H24C 0.95
C25C C26C 1.381(3)
C25C H25C 0.95
C26C H26C 0.95
O3C C27C 1.263(3)
O4C C27C 1.255(3)
C27C C28C 1.515(3)
C28C C29C 1.390(3)
C28C C33C 1.391(3)
C29C C30C 1.387(3)
C29C H29C 0.95
C30C C31C 1.379(4)
C30C H30C 0.95
C31C C32C 1.378(4)
C31C H31C 0.95
C32C C33C 1.393(3)
C32C H32C 0.95
C33C H33C 0.95
N6C C34C 1.514(3)
N6C C38C 1.516(3)
N6C C46C 1.523(3)
N6C C42C 1.525(3)
C34C C35C 1.514(3)
C34C H34E 0.99
C34C H34F 0.99
C35C C36C 1.523(3)
C35C H35E 0.99
C35C H35F 0.99
C36C C37C 1.514(3)
C36C H36E 0.99
C36C H36F 0.99
C37C H37G 0.98
C37C H37H 0.98
C37C H37I 0.98
C38C C39C 1.509(3)
C38C H38E 0.99
C38C H38F 0.99
C39C C40C 1.526(3)
C39C H39E 0.99
C39C H39F 0.99
C40C C41C 1.508(3)
C40C H40E 0.99
C40C H40F 0.99
C41C H41G 0.98
C41C H41H 0.98
C41C H41I 0.98
C42C C43C 1.519(3)
C42C H42E 0.99
C42C H42F 0.99
C43C C44C 1.520(3)
C43C H43E 0.99
C43C H43F 0.99
C44C C45C 1.527(3)
C44C H44E 0.99
C44C H44F 0.99
C45C H45G 0.98
C45C H45H 0.98
C45C H45I 0.98
C46C C47C 1.515(3)
C46C H46E 0.99
C46C H46F 0.99
C47C C48C 1.542(4)
C47C H47E 0.99
C47C H47F 0.99
C48C C49C 1.514(4)
C48C H48E 0.99
C48C H48F 0.99
C49C H49G 0.98
C49C H49H 0.98
C49C H49I 0.98
S3C O5C 1.495(4)
S3C C50C 1.773(5)
S3C C51C 1.802(5)
C50C H50G 0.98
C50C H50H 0.98
C50C H50I 0.98
C51C H51G 0.98
C51C H51H 0.98
C51C H51I 0.98
S3G O5G 1.507(7)
S3G C50G 1.726(11)
S3G C51G 1.826(11)
C50G H50S 0.98
C50G H50T 0.98
C50G H50U 0.98
C51G H51S 0.98
C51G H51T 0.98
C51G H51U 0.98
S3I O5I 1.443(15)
S3I C50I 1.719(16)
S3I C51I 1.836(16)
C50I H50M 0.98
C50I H50N 0.98
C50I H50O 0.98
C51I H51M 0.98
C51I H51N 0.98
C51I H51O 0.98
S1D C5D 1.734(2)
S1D C6D 1.741(2)
S2D C16D 1.739(2)
S2D C17D 1.740(2)
O1D C9D 1.227(3)
O2D C20D 1.227(3)
N1D C7D 1.336(3)
N1D C18D 1.339(3)
N2D C9D 1.371(3)
N2D C8D 1.394(3)
N2D H2ND 0.83(3)
N3D C9D 1.367(3)
N3D C10D 1.403(3)
N3D H3ND 0.78(2)
N4D C20D 1.370(3)
N4D C19D 1.392(3)
N4D H4ND 0.81(3)
N5D C20D 1.363(3)
N5D C21D 1.408(3)
N5D H5ND 0.84(3)
C1D C2D 1.508(4)
C1D H1D1 0.98
C1D H1D2 0.98
C1D H1D3 0.98
C2D C3D 1.538(3)
C2D H2D1 0.99
C2D H2D2 0.99
C3D C4D 1.501(3)
C3D H3D1 0.99
C3D H3D2 0.99
C4D C16D 1.388(3)
C4D C5D 1.393(3)
C5D C7D 1.418(3)
C6D C8D 1.353(3)
C6D H6D 0.95
C7D C8D 1.448(3)
C10D C11D 1.389(3)
C10D C15D 1.394(3)
C11D C12D 1.380(3)
C11D H11D 0.95
C12D C13D 1.374(4)
C12D H12D 0.95
C13D C14D 1.368(4)
C13D H13D 0.95
C14D C15D 1.385(4)
C14D H14D 0.95
C15D H15D 0.95
C16D C18D 1.417(3)
C17D C19D 1.358(3)
C17D H17D 0.95
C18D C19D 1.449(3)
C21D C26D 1.381(3)
C21D C22D 1.384(3)
C22D C23D 1.385(3)
C22D H22D 0.95
C23D C24D 1.369(4)
C23D H23D 0.95
C24D C25D 1.371(4)
C24D H24D 0.95
C25D C26D 1.380(4)
C25D H25D 0.95
C26D H26D 0.95
O3D C27D 1.251(3)
O4D C27D 1.251(3)
C27D C28D 1.510(3)
C28D C33D 1.384(3)
C28D C29D 1.385(3)
C29D C30D 1.379(3)
C29D H29D 0.95
C30D C31D 1.380(4)
C30D H30D 0.95
C31D C32D 1.375(4)
C31D H31D 0.95
C32D C33D 1.384(4)
C32D H32D 0.95
C33D H33D 0.95
N6D C38D 1.517(3)
N6D C34D 1.517(3)
N6D C46H 1.523(3)
N6D C46D 1.523(3)
N6D C42D 1.523(3)
C34D C35D 1.519(3)
C34D H34G 0.99
C34D H34H 0.99
C35D C36D 1.527(3)
C35D H35G 0.99
C35D H35H 0.99
C36D C37D 1.518(3)
C36D H36G 0.99
C36D H36H 0.99
C37D H37J 0.98
C37D H37K 0.98
C37D H37L 0.98
C38D C39D 1.517(3)
C38D H38G 0.99
C38D H38H 0.99
C39D C40D 1.528(3)
C39D H39G 0.99
C39D H39H 0.99
C40D C41D 1.510(3)
C40D H40G 0.99
C40D H40H 0.99
C41D H41J 0.98
C41D H41K 0.98
C41D H41L 0.98
C42D C43D 1.515(3)
C42D H42G 0.99
C42D H42H 0.99
C43D C44D 1.521(3)
C43D H43G 0.99
C43D H43H 0.99
C44D C45D 1.517(4)
C44D H44G 0.99
C44D H44H 0.99
C45D H45J 0.98
C45D H45K 0.98
C45D H45L 0.98
C46D C47D 1.515(7)
C46D H46G 0.99
C46D H46H 0.99
C47D C48D 1.512(8)
C47D H47G 0.99
C47D H47H 0.99
C48D C49D 1.512(7)
C48D H48G 0.99
C48D H48H 0.99
C49D H49J 0.98
C49D H49K 0.98
C49D H49L 0.98
C46H C47H 1.595(9)
C46H H46I 0.99
C46H H46J 0.99
C47H C48H 1.555(11)
C47H H47I 0.99
C47H H47J 0.99
C48H C49H 1.516(9)
C48H H48I 0.99
C48H H48J 0.99
C49H H49M 0.98
C49H H49N 0.98
C49H H49O 0.98
S3D O5D 1.494(2)
S3D C51D 1.780(3)
S3D C50D 1.785(4)
C50D H50J 0.98
C50D H50K 0.98
C50D H50L 0.98
C51D H51J 0.98
C51D H51K 0.98
C51D H51L 0.98

loop_
_geom_hbond_atom_site_label_D
_geom_hbond_atom_site_label_H
_geom_hbond_atom_site_label_A
_geom_hbond_distance_DH
_geom_hbond_distance_HA
_geom_hbond_distance_DA
_geom_hbond_angle_DHA
N2A H2NA O3A 0.82(2) 2.06(2) 2.832(2) 156.(2)
N3A H3NA O3A 0.88(2) 1.90(2) 2.746(2) 160.(2)
N4A H4NA O4A 0.80(2) 2.18(3) 2.895(2) 149.(2)
N5A H5NA O4A 0.80(2) 1.98(3) 2.764(2) 165.(2)
N2B H2NB O3B 0.83(3) 2.10(3) 2.839(2) 149.(2)
N3B H3NB O3B 0.85(3) 1.94(3) 2.766(2) 164.(3)
N4B H4NB O4B 0.85(2) 2.09(2) 2.864(2) 150.(2)
N5B H5NB O4B 0.81(2) 1.93(3) 2.718(2) 165.(2)
N2C H2NC O3C 0.82(2) 2.24(2) 2.952(2) 145.(2)
N3C H3NC O3C 0.79(3) 1.97(3) 2.748(2) 166.(3)
N4C H4NC O4C 0.79(2) 2.14(2) 2.859(2) 152.(2)
N5C H5NC O4C 0.87(2) 1.91(2) 2.744(2) 162.(2)
N2D H2ND O3D 0.83(3) 2.06(3) 2.819(3) 152.(2)
N3D H3ND O3D 0.78(2) 1.94(3) 2.694(3) 164.(3)
N4D H4ND O4D 0.81(3) 2.08(3) 2.809(3) 150.(3)
N5D H5ND O4D 0.84(3) 1.95(3) 2.751(3) 158.(2)

loop_
_geom_torsion_atom_site_label_1
_geom_torsion_atom_site_label_2
_geom_torsion_atom_site_label_3
_geom_torsion_atom_site_label_4
_geom_torsion
C1A C2A C3A C4A 178.1(2)
C2A C3A C4A C5A -89.9(3)
C2A C3A C4A C16A 85.1(3)
C16A C4A C5A C7A -0.7(3)
C3A C4A C5A C7A 174.76(19)
C16A C4A C5A S1A 179.57(16)
C3A C4A C5A S1A -5.0(3)
C6A S1A C5A C4A 179.7(2)
C6A S1A C5A C7A -0.10(16)
C5A S1A C6A C8A -0.14(17)
C18A N1A C7A C5A 1.3(3)
C18A N1A C7A C8A 180.00(18)
C4A C5A C7A N1A -0.6(3)
S1A C5A C7A N1A 179.16(16)
C4A C5A C7A C8A -179.49(19)
S1A C5A C7A C8A 0.3(2)
S1A C6A C8A N2A 179.47(17)
S1A C6A C8A C7A 0.3(2)
C9A N2A C8A C6A 3.6(3)
C9A N2A C8A C7A -177.36(18)
N1A C7A C8A C6A -179.27(19)
C5A C7A C8A C6A -0.4(3)
N1A C7A C8A N2A 1.5(3)
C5A C7A C8A N2A -179.65(18)
C10A N3A C9A O1A -2.2(3)
C10A N3A C9A N2A 178.3(2)
C8A N2A C9A O1A 1.6(3)
C8A N2A C9A N3A -178.82(18)
C9A N3A C10A C11A 6.7(4)
C9A N3A C10A C15A -173.8(2)
C15A C10A C11A C12A -2.0(3)
N3A C10A C11A C12A 177.6(2)
C10A C11A C12A C13A 1.0(4)
C11A C12A C13A C14A 0.8(4)
C12A C13A C14A C15A -1.6(5)
C13A C14A C15A C10A 0.6(5)
C11A C10A C15A C14A 1.2(4)
N3A C10A C15A C14A -178.4(2)
C5A C4A C16A C18A 1.2(3)
C3A C4A C16A C18A -174.13(19)
C5A C4A C16A S2A 178.52(16)
C3A C4A C16A S2A 3.1(3)
C17A S2A C16A C4A -177.2(2)
C17A S2A C16A C18A 0.27(16)
C16A S2A C17A C19A 0.05(17)
C7A N1A C18A C16A -0.7(3)
C7A N1A C18A C19A -178.18(18)
C4A C16A C18A N1A -0.6(3)
S2A C16A C18A N1A -178.31(16)
C4A C16A C18A C19A 177.15(18)
S2A C16A C18A C19A -0.5(2)
S2A C17A C19A N4A 177.28(17)
S2A C17A C19A C18A -0.4(2)
C20A N4A C19A C17A 4.9(3)
C20A N4A C19A C18A -177.62(19)
N1A C18A C19A C17A 178.34(19)
C16A C18A C19A C17A 0.6(3)
N1A C18A C19A N4A 0.5(3)
C16A C18A C19A N4A -177.32(18)
C21A N5A C20A O2A 0.5(3)
C21A N5A C20A N4A -179.6(2)
C19A N4A C20A O2A 2.4(3)
C19A N4A C20A N5A -177.53(19)
C20A N5A C21A C26A -159.9(2)
C20A N5A C21A C22A 22.6(4)
C26A C21A C22A C23A 0.5(4)
N5A C21A C22A C23A 178.0(2)
C21A C22A C23A C24A 0.4(4)
C22A C23A C24A C25A -1.0(5)
C23A C24A C25A C26A 0.6(5)
C24A C25A C26A C21A 0.3(5)
C22A C21A C26A C25A -0.9(4)
N5A C21A C26A C25A -178.5(2)
O3A C27A C28A C33A 151.9(2)
O4A C27A C28A C33A -28.2(3)
O3A C27A C28A C29A -28.7(3)
O4A C27A C28A C29A 151.2(2)
C33A C28A C29A C30A 0.3(3)
C27A C28A C29A C30A -179.1(2)
C28A C29A C30A C31A -1.8(4)
C29A C30A C31A C32A 1.5(4)
C30A C31A C32A C33A 0.4(4)
C31A C32A C33A C28A -1.9(4)
C29A C28A C33A C32A 1.6(3)
C27A C28A C33A C32A -179.0(2)
C42A N6A C34A C35A 177.95(19)
C46A N6A C34A C35A -60.8(2)
C38A N6A C34A C35A 58.1(2)
N6A C34A C35A C36A -170.58(19)
C34A C35A C36A C37A 67.3(3)
C42A N6A C38A C39A -71.9(2)
C34A N6A C38A C39A 46.5(2)
C46A N6A C38A C39A 167.38(19)
N6A C38A C39A C40A 155.24(19)
C38A C39A C40A C41A -76.2(3)
C34A N6A C42A C43A 171.9(2)
C46A N6A C42A C43A 50.7(3)
C38A N6A C42A C43A -67.9(2)
N6A C42A C43A C44A 177.1(2)
C42A C43A C44A C45A 177.8(2)
C42A N6A C46A C47A 55.1(2)
C34A N6A C46A C47A -64.1(2)
C38A N6A C46A C47A 175.20(19)
N6A C46A C47A C48A -176.50(19)
C46A C47A C48A C49A 167.9(2)
C1B C2B C3B C4B 63.9(4)
C1F C2F C3F C4B -176.6(9)
C2F C3F C4B C5B -89.2(5)
C2F C3F C4B C16B 88.7(5)
C2B C3B C4B C5B -111.2(3)
C2B C3B C4B C16B 66.7(4)
C16B C4B C5B C7B 0.9(3)
C3F C4B C5B C7B 178.9(2)
C3B C4B C5B C7B 178.9(2)
C16B C4B C5B S1B -177.28(16)
C3F C4B C5B S1B 0.8(3)
C3B C4B C5B S1B 0.8(3)
C6B S1B C5B C4B 179.4(2)
C6B S1B C5B C7B 1.06(16)
C5B S1B C6B C8B -0.10(17)
C18B N1B C7B C5B 0.9(3)
C18B N1B C7B C8B 179.29(19)
C4B C5B C7B N1B -1.6(3)
S1B C5B C7B N1B 176.83(16)
C4B C5B C7B C8B 179.84(19)
S1B C5B C7B C8B -1.7(2)
S1B C6B C8B N2B 179.10(18)
S1B C6B C8B C7B -0.9(2)
C9B N2B C8B C6B 7.5(4)
C9B N2B C8B C7B -172.55(19)
N1B C7B C8B C6B -176.88(19)
C5B C7B C8B C6B 1.7(3)
N1B C7B C8B N2B 3.2(3)
C5B C7B C8B N2B -178.29(18)
C10B N3B C9B O1B 1.3(4)
C10B N3B C9B N2B -178.0(2)
C8B N2B C9B O1B 3.4(3)
C8B N2B C9B N3B -177.38(19)
C9B N3B C10B C11B 2.1(4)
C9B N3B C10B C15B -178.0(2)
C15B C10B C11B C12B -1.7(3)
N3B C10B C11B C12B 178.3(2)
C10B C11B C12B C13B 0.9(4)
C11B C12B C13B C14B 0.3(4)
C12B C13B C14B C15B -0.9(4)
C13B C14B C15B C10B 0.2(4)
C11B C10B C15B C14B 1.1(4)
N3B C10B C15B C14B -178.8(2)
C5B C4B C16B C18B 0.3(3)
C3F C4B C16B C18B -177.8(2)
C3B C4B C16B C18B -177.8(2)
C5B C4B C16B S2B 177.99(16)
C3F C4B C16B S2B -0.1(3)
C3B C4B C16B S2B -0.1(3)
C17B S2B C16B C4B -176.6(2)
C17B S2B C16B C18B 1.25(16)
C16B S2B C17B C19B -1.10(17)
C7B N1B C18B C16B 0.4(3)
C7B N1B C18B C19B -177.29(19)
C4B C16B C18B N1B -1.0(3)
S2B C16B C18B N1B -179.02(16)
C4B C16B C18B C19B 176.91(19)
S2B C16B C18B C19B -1.1(2)
S2B C17B C19B N4B 179.44(18)
S2B C17B C19B C18B 0.7(2)
C20B N4B C19B C17B 5.4(3)
C20B N4B C19B C18B -175.92(19)
N1B C18B C19B C17B 178.21(19)
C16B C18B C19B C17B 0.3(3)
N1B C18B C19B N4B -0.7(3)
C16B C18B C19B N4B -178.62(18)
C21B N5B C20B O2B 2.7(4)
C21B N5B C20B N4B -177.6(2)
C19B N4B C20B O2B -3.2(3)
C19B N4B C20B N5B 177.06(19)
C20B N5B C21B C26B 170.9(2)
C20B N5B C21B C22B -7.8(4)
C26B C21B C22B C23B 0.3(4)
N5B C21B C22B C23B 178.9(3)
C21B C22B C23B C24B -0.2(5)
C22B C23B C24B C25B -0.2(5)
C23B C24B C25B C26B 0.4(5)
C24B C25B C26B C21B -0.4(5)
C22B C21B C26B C25B 0.0(4)
N5B C21B C26B C25B -178.8(2)
O3B C27B C28B C29B -22.8(3)
O4B C27B C28B C29B 157.8(2)
O3B C27B C28B C33B 156.8(2)
O4B C27B C28B C33B -22.6(3)
C33B C28B C29B C30B -0.2(3)
C27B C28B C29B C30B 179.4(2)
C28B C29B C30B C31B -0.9(3)
C29B C30B C31B C32B 1.1(4)
C30B C31B C32B C33B -0.2(4)
C31B C32B C33B C28B -1.0(3)
C29B C28B C33B C32B 1.1(3)
C27B C28B C33B C32B -178.5(2)
C46B N6B C34B C35B -57.6(4)
C38B N6B C34B C35B 60.9(4)
C42B N6B C34B C35B -178.9(4)
N6B C34B C35B C36B -171.7(4)
C34B C35B C36B C37B 163.3(4)
C46B N6B C34F C35F -70.6(8)
C38B N6B C34F C35F 47.8(8)
C42B N6B C34F C35F 168.0(8)
N6B C34F C35F C36F 157.5(10)
C34F C35F C36F C37F 97.3(16)
C34F N6B C38B C39B 50.2(3)
C34B N6B C38B C39B 50.2(3)
C46B N6B C38B C39B 170.7(2)
C42B N6B C38B C39B -67.7(2)
N6B C38B C39B C40B 165.80(19)
C38B C39B C40B C41B -178.5(2)
C34F N6B C42B C43B 178.77(19)
C34B N6B C42B C43B 178.77(19)
C46B N6B C42B C43B 57.9(3)
C38B N6B C42B C43B -61.2(2)
N6B C42B C43B C44B -166.06(19)
C42B C43B C44B C45B 75.2(3)
C34F N6B C46B C47B -65.7(3)
C34B N6B C46B C47B -65.7(3)
C38B N6B C46B C47B 174.0(2)
C42B N6B C46B C47B 52.9(3)
N6B C46B C47B C48B 178.3(2)
C46B C47B C48B C49B 168.8(2)
C1C C2C C3C C4C 177.4(2)
C2C C3C C4C C16C 90.8(3)
C2C C3C C4C C5C -84.6(3)
C16C C4C C5C C7C -1.6(3)
C3C C4C C5C C7C 174.21(19)
C16C C4C C5C S1C -176.73(16)
C3C C4C C5C S1C -0.9(3)
C6C S1C C5C C4C 175.3(2)
C6C S1C C5C C7C -0.22(16)
C5C S1C C6C C8C -0.07(17)
C18C N1C C7C C5C 0.4(3)
C18C N1C C7C C8C 176.33(18)
C4C C5C C7C N1C 1.0(3)
S1C C5C C7C N1C 176.85(16)
C4C C5C C7C C8C -175.40(19)
S1C C5C C7C C8C 0.4(2)
S1C C6C C8C N2C -176.51(17)
S1C C6C C8C C7C 0.3(2)
C9C N2C C8C C6C -6.6(3)
C9C N2C C8C C7C 176.72(19)
N1C C7C C8C C6C -176.90(19)
C5C C7C C8C C6C -0.5(3)
N1C C7C C8C N2C 0.3(3)
C5C C7C C8C N2C 176.66(18)
C10C N3C C9C O1C 6.6(3)
C10C N3C C9C N2C -173.67(19)
C8C N2C C9C O1C -1.3(3)
C8C N2C C9C N3C 178.91(19)
C9C N3C C10C C11C -19.0(4)
C9C N3C C10C C15C 162.0(2)
C15C C10C C11C C12C -1.0(4)
N3C C10C C11C C12C -179.9(2)
C10C C11C C12C C13C 0.8(4)
C11C C12C C13C C14C -0.6(5)
C12C C13C C14C C15C 0.5(5)
C13C C14C C15C C10C -0.8(4)
C11C C10C C15C C14C 1.0(4)
N3C C10C C15C C14C -180.0(2)
C5C C4C C16C C18C 1.0(3)
C3C C4C C16C C18C -174.80(19)
C5C C4C C16C S2C 178.41(16)
C3C C4C C16C S2C 2.6(3)
C17C S2C C16C C4C -178.0(2)
C17C S2C C16C C18C -0.32(16)
C16C S2C C17C C19C 0.31(17)
C7C N1C C18C C16C -1.0(3)
C7C N1C C18C C19C -178.48(19)
C4C C16C C18C N1C 0.3(3)
S2C C16C C18C N1C -177.48(16)
C4C C16C C18C C19C 178.07(19)
S2C C16C C18C C19C 0.3(2)
S2C C17C C19C N4C 178.94(18)
S2C C17C C19C C18C -0.2(2)
C20C N4C C19C C17C -6.6(4)
C20C N4C C19C C18C 172.55(19)
N1C C18C C19C C17C 177.72(19)
C16C C18C C19C C17C 0.0(3)
N1C C18C C19C N4C -1.5(3)
C16C C18C C19C N4C -179.29(18)
C21C N5C C20C O2C 0.5(4)
C21C N5C C20C N4C 179.8(2)
C19C N4C C20C O2C 4.3(3)
C19C N4C C20C N5C -174.92(19)
C20C N5C C21C C26C -173.3(2)
C20C N5C C21C C22C 6.2(4)
C26C C21C C22C C23C -0.6(3)
N5C C21C C22C C23C 179.9(2)
C21C C22C C23C C24C 0.3(4)
C22C C23C C24C C25C 0.1(4)
C23C C24C C25C C26C -0.2(4)
C24C C25C C26C C21C 0.0(4)
C22C C21C C26C C25C 0.5(4)
N5C C21C C26C C25C 180.0(2)
O4C C27C C28C C29C -157.2(2)
O3C C27C C28C C29C 23.0(3)
O4C C27C C28C C33C 23.5(3)
O3C C27C C28C C33C -156.3(2)
C33C C28C C29C C30C -0.1(3)
C27C C28C C29C C30C -179.4(2)
C28C C29C C30C C31C 0.9(4)
C29C C30C C31C C32C -0.7(4)
C30C C31C C32C C33C -0.2(4)
C29C C28C C33C C32C -0.8(3)
C27C C28C C33C C32C 178.4(2)
C31C C32C C33C C28C 1.0(4)
C38C N6C C34C C35C -52.7(3)
C46C N6C C34C C35C 65.3(3)
C42C N6C C34C C35C -173.2(2)
N6C C34C C35C C36C -174.9(2)
C34C C35C C36C C37C -175.7(2)
C34C N6C C38C C39C -49.8(3)
C46C N6C C38C C39C -170.3(2)
C42C N6C C38C C39C 69.0(2)
N6C C38C C39C C40C 175.28(19)
C38C C39C C40C C41C -178.5(2)
C34C N6C C42C C43C -166.51(19)
C38C N6C C42C C43C 72.6(2)
C46C N6C C42C C43C -45.4(2)
N6C C42C C43C C44C -174.54(19)
C42C C43C C44C C45C -178.6(2)
C34C N6C C46C C47C 61.1(3)
C38C N6C C46C C47C -178.3(2)
C42C N6C C46C C47C -58.1(3)
N6C C46C C47C C48C 167.5(2)
C46C C47C C48C C49C -178.8(3)
C1D C2D C3D C4D -178.5(2)
C2D C3D C4D C16D 91.5(3)
C2D C3D C4D C5D -82.5(3)
C16D C4D C5D C7D -2.1(3)
C3D C4D C5D C7D 172.4(2)
C16D C4D C5D S1D -178.60(16)
C3D C4D C5D S1D -4.1(3)
C6D S1D C5D C4D 176.7(2)
C6D S1D C5D C7D -0.16(16)
C5D S1D C6D C8D 0.04(17)
C18D N1D C7D C5D 1.5(3)
C18D N1D C7D C8D 178.50(19)
C4D C5D C7D N1D 0.6(3)
S1D C5D C7D N1D 177.62(16)
C4D C5D C7D C8D -176.78(19)
S1D C5D C7D C8D 0.2(2)
S1D C6D C8D N2D -176.97(18)
S1D C6D C8D C7D 0.1(2)
C9D N2D C8D C6D -1.0(3)
C9D N2D C8D C7D -177.90(19)
N1D C7D C8D C6D -177.57(19)
C5D C7D C8D C6D -0.2(3)
N1D C7D C8D N2D -0.2(3)
C5D C7D C8D N2D 177.17(18)
C10D N3D C9D O1D -7.3(4)
C10D N3D C9D N2D 173.4(2)
C8D N2D C9D O1D -0.7(3)
C8D N2D C9D N3D 178.58(19)
C9D N3D C10D C11D 21.0(4)
C9D N3D C10D C15D -160.0(2)
C15D C10D C11D C12D -0.7(4)
N3D C10D C11D C12D 178.3(2)
C10D C11D C12D C13D 1.0(4)
C11D C12D C13D C14D -0.4(5)
C12D C13D C14D C15D -0.4(5)
C13D C14D C15D C10D 0.6(5)
C11D C10D C15D C14D 0.0(4)
N3D C10D C15D C14D -179.2(2)
C5D C4D C16D C18D 1.6(3)
C3D C4D C16D C18D -172.9(2)
C5D C4D C16D S2D 179.54(16)
C3D C4D C16D S2D 5.0(3)
C17D S2D C16D C4D -178.4(2)
C17D S2D C16D C18D -0.34(16)
C16D S2D C17D C19D 0.26(17)
C7D N1D C18D C16D -2.0(3)
C7D N1D C18D C19D -179.85(19)
C4D C16D C18D N1D 0.4(3)
S2D C16D C18D N1D -177.81(16)
C4D C16D C18D C19D 178.56(19)
S2D C16D C18D C19D 0.3(2)
S2D C17D C19D N4D 179.92(18)
S2D C17D C19D C18D -0.1(2)
C20D N4D C19D C17D -9.5(4)
C20D N4D C19D C18D 170.57(19)
N1D C18D C19D C17D 177.99(19)
C16D C18D C19D C17D -0.1(3)
N1D C18D C19D N4D -2.0(3)
C16D C18D C19D N4D 179.83(18)
C21D N5D C20D O2D -7.5(4)
C21D N5D C20D N4D 171.9(2)
C19D N4D C20D O2D -0.8(3)
C19D N4D C20D N5D 179.80(19)
C20D N5D C21D C26D -155.0(2)
C20D N5D C21D C22D 23.9(4)
C26D C21D C22D C23D -0.8(4)
N5D C21D C22D C23D -179.7(2)
C21D C22D C23D C24D -0.3(4)
C22D C23D C24D C25D 1.7(4)
C23D C24D C25D C26D -2.0(5)
C24D C25D C26D C21D 0.9(5)
C22D C21D C26D C25D 0.5(4)
N5D C21D C26D C25D 179.5(3)
O3D C27D C28D C33D -154.9(3)
O4D C27D C28D C33D 26.0(4)
O3D C27D C28D C29D 26.3(4)
O4D C27D C28D C29D -152.8(2)
C33D C28D C29D C30D -1.3(4)
C27D C28D C29D C30D 177.4(2)
C28D C29D C30D C31D 1.6(4)
C29D C30D C31D C32D -0.4(4)
C30D C31D C32D C33D -0.9(4)
C29D C28D C33D C32D 0.0(4)
C27D C28D C33D C32D -178.8(2)
C31D C32D C33D C28D 1.2(4)
C38D N6D C34D C35D -48.2(3)
C46H N6D C34D C35D 70.0(3)
C46D N6D C34D C35D 70.0(3)
C42D N6D C34D C35D -169.2(2)
N6D C34D C35D C36D -166.4(2)
C34D C35D C36D C37D 176.6(2)
C34D N6D C38D C39D -61.5(3)
C46H N6D C38D C39D 177.8(2)
C46D N6D C38D C39D 177.8(2)
C42D N6D C38D C39D 57.0(3)
N6D C38D C39D C40D 172.5(2)
C38D C39D C40D C41D -68.9(3)
C38D N6D C42D C43D 63.9(3)
C34D N6D C42D C43D -175.2(2)
C46H N6D C42D C43D -54.4(3)
C46D N6D C42D C43D -54.4(3)
N6D C42D C43D C44D -180.0(2)
C42D C43D C44D C45D -167.7(2)
C38D N6D C46D C47D -162.4(4)
C34D N6D C46D C47D 76.9(4)
C42D N6D C46D C47D -41.5(4)
N6D C46D C47D C48D 171.1(4)
C46D C47D C48D C49D 179.2(5)
C38D N6D C46H C47H 173.5(3)
C34D N6D C46H C47H 52.7(4)
C42D N6D C46H C47H -65.7(4)
N6D C46H C47H C48H 169.6(5)
C46H C47H C48H C49H -68.1(8)
